data_7028640
loop_
_publ_author_name
'Ru, Jing'
'Gao, Feng'
'Wu, Tao'
'Yao, Min-Xia'
'Li, Yi-Zhi'
'Zuo, Jing-Lin'

_publ_section_title
;
 Enantiopure heterobimetallic single-chain magnets from the chiral Ru(III)
 building block.
;
_journal_issue 3
_journal_name_full 'Dalton transactions (Cambridge, England : 2003)'
_journal_page_first 933
_journal_page_last 936
_journal_paper_doi 10.1039/c3dt52951g
_journal_volume 43
_journal_year 2014
_chemical_absolute_configuration unknown
_chemical_formula_sum 'C76 H64 Cl4 Mn2 N12 O8 Ru2'
_chemical_formula_weight 1727.21
_chemical_name_systematic
; 
 ? 
;
_space_group_IT_number 1
_symmetry_cell_setting triclinic
_symmetry_space_group_name_Hall 'P 1'
_symmetry_space_group_name_H-M 'P 1'
_atom_sites_solution_hydrogens geom
_atom_sites_solution_primary direct
_atom_sites_solution_secondary difmap
_audit_creation_method SHELXL-97
_cell_angle_alpha 63.805(2)
_cell_angle_beta 86.522(3)
_cell_angle_gamma 78.098(2)
_cell_formula_units_Z 2
_cell_length_a 13.8389(14)
_cell_length_b 18.3530(18)
_cell_length_c 20.043(2)
_cell_measurement_reflns_used 8848
_cell_measurement_temperature 291(2)
_cell_measurement_theta_max 24.284
_cell_measurement_theta_min 2.349
_cell_volume 4466.9(8)
_computing_structure_refinement 'SHELXL-97 (Sheldrick, 2008)'
_computing_structure_solution 'SHELXS-97 (Sheldrick, 2008)'
_diffrn_ambient_temperature 291(2)
_diffrn_measured_fraction_theta_full 0.982
_diffrn_measured_fraction_theta_max 0.982
_diffrn_radiation_monochromator graphite
_diffrn_radiation_source 'fine-focus sealed tube'
_diffrn_radiation_type MoK\a
_diffrn_radiation_wavelength 0.71073
_diffrn_reflns_av_R_equivalents 0.0103
_diffrn_reflns_av_sigmaI/netI 0.0726
_diffrn_reflns_limit_h_max 17
_diffrn_reflns_limit_h_min -17
_diffrn_reflns_limit_k_max 22
_diffrn_reflns_limit_k_min -22
_diffrn_reflns_limit_l_max 24
_diffrn_reflns_limit_l_min -24
_diffrn_reflns_number 33958
_diffrn_reflns_theta_full 26.00
_diffrn_reflns_theta_max 26.00
_diffrn_reflns_theta_min 1.13
_exptl_absorpt_coefficient_mu 0.781
_exptl_absorpt_correction_T_max 0.8470
_exptl_absorpt_correction_T_min 0.8110
_exptl_absorpt_correction_type multi-scan
_exptl_absorpt_process_details sadabs
_exptl_crystal_colour dark-green
_exptl_crystal_density_diffrn 1.284
_exptl_crystal_density_method 'not measured'
_exptl_crystal_description needle
_exptl_crystal_F_000 1748
_exptl_crystal_size_max 0.28
_exptl_crystal_size_mid 0.24
_exptl_crystal_size_min 0.22
_refine_diff_density_max 0.554
_refine_diff_density_min -0.581
_refine_diff_density_rms 0.114
_refine_ls_abs_structure_details 'Flack H D (1983), Acta Cryst. A39, 876-881'
_refine_ls_abs_structure_Flack 0.039(17)
_refine_ls_extinction_method none
_refine_ls_goodness_of_fit_ref 1.038
_refine_ls_hydrogen_treatment mixed
_refine_ls_matrix_type full
_refine_ls_number_parameters 1873
_refine_ls_number_reflns 25216
_refine_ls_number_restraints 3
_refine_ls_restrained_S_all 1.038
_refine_ls_R_factor_all 0.0563
_refine_ls_R_factor_gt 0.0540
_refine_ls_shift/su_max 0.000
_refine_ls_shift/su_mean 0.000
_refine_ls_structure_factor_coef Fsqd
_refine_ls_weighting_details 'calc w=1/[\s^2^(Fo^2^)+(0.0800P)^2^+1.9900P] where P=(Fo^2^+2Fc^2^)/3'
_refine_ls_weighting_scheme calc
_refine_ls_wR_factor_gt 0.1390
_refine_ls_wR_factor_ref 0.1398
_reflns_number_gt 22601
_reflns_number_total 25216
_reflns_threshold_expression >2sigma(I)
_cod_data_source_file c3dt52951g.txt
_cod_data_source_block 2
_cod_original_sg_symbol_H-M P1
_cod_database_code 7028640

loop_
_symmetry_equiv_pos_as_xyz
'x, y, z'

loop_
_atom_site_label
_atom_site_type_symbol
_atom_site_fract_x
_atom_site_fract_y
_atom_site_fract_z
_atom_site_U_iso_or_equiv
_atom_site_adp_type
_atom_site_occupancy
_atom_site_symmetry_multiplicity
_atom_site_calc_flag
_atom_site_refinement_flags
C1 C 0.1886(5) 1.3696(5) 0.0571(4) 0.0502(17) Uani 1 1 d .
C2 C 0.1020(6) 1.4300(6) 0.0473(5) 0.059(2) Uani 1 1 d .
H2 H 0.0865 1.4547 0.0794 0.071 Uiso 1 1 calc R
C3 C 0.0406(6) 1.4502(6) -0.0144(6) 0.067(2) Uani 1 1 d .
H3 H -0.0195 1.4866 -0.0206 0.080 Uiso 1 1 calc R
C4 C 0.0629(7) 1.4208(6) -0.0647(5) 0.072(3) Uani 1 1 d .
C5 C 0.1500(6) 1.3621(5) -0.0554(4) 0.057(2) Uani 1 1 d .
H5 H 0.1656 1.3400 -0.0894 0.069 Uiso 1 1 calc R
C6 C 0.2128(6) 1.3373(5) 0.0061(4) 0.0534(19) Uani 1 1 d .
C7 C 0.3023(5) 1.2736(5) 0.0137(5) 0.0490(17) Uani 1 1 d .
H7 H 0.3099 1.2574 -0.0245 0.059 Uiso 1 1 calc R
C8 C 0.4462(6) 1.1687(5) 0.0704(5) 0.0528(18) Uani 1 1 d .
H8 H 0.4296 1.1184 0.1105 0.063 Uiso 1 1 calc R
C9 C 0.4708(5) 1.1527(6) -0.0015(5) 0.0550(19) Uani 1 1 d .
H9A H 0.4151 1.1369 -0.0151 0.066 Uiso 1 1 calc R
H9B H 0.4827 1.2031 -0.0429 0.066 Uiso 1 1 calc R
C10 C 0.5618(7) 1.0840(6) 0.0153(5) 0.060(2) Uani 1 1 d .
H10A H 0.5480 1.0336 0.0557 0.072 Uiso 1 1 calc R
H10B H 0.5755 1.0738 -0.0282 0.072 Uiso 1 1 calc R
C11 C 0.6516(6) 1.1041(5) 0.0364(5) 0.056(2) Uani 1 1 d .
H11A H 0.6637 1.1564 -0.0022 0.067 Uiso 1 1 calc R
H11B H 0.7089 1.0613 0.0413 0.067 Uiso 1 1 calc R
C12 C 0.6353(7) 1.1100(6) 0.1100(5) 0.067(2) Uani 1 1 d .
H12A H 0.6922 1.1234 0.1246 0.080 Uiso 1 1 calc R
H12B H 0.6228 1.0583 0.1492 0.080 Uiso 1 1 calc R
C13 C 0.5412(6) 1.1824(5) 0.0932(5) 0.0508(18) Uani 1 1 d .
H13 H 0.5573 1.2320 0.0518 0.061 Uiso 1 1 calc R
C14 C 0.5695(6) 1.1765(5) 0.2186(4) 0.0536(19) Uani 1 1 d .
H14 H 0.6300 1.1423 0.2200 0.064 Uiso 1 1 calc R
C15 C 0.5491(6) 1.1915(5) 0.2808(4) 0.0529(18) Uani 1 1 d .
C16 C 0.6136(6) 1.1503(5) 0.3404(4) 0.055(2) Uani 1 1 d .
H16 H 0.6639 1.1075 0.3412 0.067 Uiso 1 1 calc R
C17 C 0.6064(6) 1.1706(5) 0.4008(5) 0.0543(18) Uani 1 1 d .
C18 C 0.5368(7) 1.2377(6) 0.3976(5) 0.062(2) Uani 1 1 d .
H18 H 0.5338 1.2529 0.4363 0.074 Uiso 1 1 calc R
C19 C 0.4709(5) 1.2829(5) 0.3367(4) 0.0456(16) Uani 1 1 d .
H19 H 0.4225 1.3268 0.3359 0.055 Uiso 1 1 calc R
C20 C 0.4770(5) 1.2632(5) 0.2785(4) 0.0438(16) Uani 1 1 d .
C21 C 0.0738(6) 1.0397(5) 0.3020(4) 0.0547(19) Uani 1 1 d .
C22 C 0.0154(6) 1.0299(6) 0.2550(5) 0.062(2) Uani 1 1 d .
H22 H 0.0426 0.9991 0.2295 0.074 Uiso 1 1 calc R
C23 C -0.0839(7) 1.0656(6) 0.2455(5) 0.071(3) Uani 1 1 d .
H23 H -0.1233 1.0598 0.2129 0.086 Uiso 1 1 calc R
C24 C -0.1244(7) 1.1096(7) 0.2842(5) 0.072(3) Uani 1 1 d .
H24 H -0.1921 1.1302 0.2810 0.086 Uiso 1 1 calc R
C25 C -0.0598(6) 1.1241(6) 0.3310(5) 0.063(2) Uani 1 1 d .
H25 H -0.0842 1.1579 0.3542 0.075 Uiso 1 1 calc R
C26 C 0.0353(6) 1.0867(5) 0.3386(4) 0.0524(18) Uani 1 1 d .
C27 C 0.0939(5) 1.1032(5) 0.3892(4) 0.0492(17) Uani 1 1 d .
H27 H 0.0618 1.1360 0.4116 0.059 Uiso 1 1 calc R
C28 C 0.2338(6) 1.0875(6) 0.4612(5) 0.055(2) Uani 1 1 d .
H28A H 0.2011 1.1399 0.4606 0.065 Uiso 1 1 calc R
H28B H 0.2283 1.0434 0.5102 0.065 Uiso 1 1 calc R
C29 C 0.3398(6) 1.0882(6) 0.4428(6) 0.060(2) Uani 1 1 d .
H29A H 0.3460 1.1427 0.4049 0.072 Uiso 1 1 calc R
H29B H 0.3778 1.0766 0.4867 0.072 Uiso 1 1 calc R
C30 C 0.4719(5) 0.9970(5) 0.4186(4) 0.0480(16) Uani 1 1 d .
H30 H 0.5105 1.0089 0.4475 0.058 Uiso 1 1 calc R
C31 C 0.5221(6) 0.9496(5) 0.3824(5) 0.054(2) Uani 1 1 d .
C32 C 0.6249(7) 0.9293(7) 0.3915(6) 0.070(3) Uani 1 1 d .
H32 H 0.6579 0.9450 0.4205 0.084 Uiso 1 1 calc R
C33 C 0.6771(7) 0.8829(6) 0.3540(6) 0.070(3) Uani 1 1 d .
H33 H 0.7458 0.8709 0.3574 0.084 Uiso 1 1 calc R
C34 C 0.6302(7) 0.8547(6) 0.3126(6) 0.075(3) Uani 1 1 d .
H34 H 0.6659 0.8226 0.2908 0.090 Uiso 1 1 calc R
C35 C 0.5273(7) 0.8771(6) 0.3057(5) 0.064(2) Uani 1 1 d .
H35 H 0.4938 0.8620 0.2765 0.076 Uiso 1 1 calc R
C36 C 0.4734(6) 0.9219(5) 0.3417(5) 0.0513(19) Uani 1 1 d .
C37 C 0.1661(5) 0.6962(5) 0.6589(4) 0.0403(15) Uani 1 1 d .
C38 C 0.0715(5) 0.6914(5) 0.6858(4) 0.0438(15) Uani 1 1 d .
H38 H 0.0436 0.7219 0.7114 0.053 Uiso 1 1 calc R
C39 C 0.0184(5) 0.6410(5) 0.6744(4) 0.0490(17) Uani 1 1 d .
H39 H -0.0449 0.6378 0.6923 0.059 Uiso 1 1 calc R
C40 C 0.0600(6) 0.5955(5) 0.6361(5) 0.0540(18) Uani 1 1 d .
C41 C 0.1546(5) 0.6003(4) 0.6093(4) 0.0458(15) Uani 1 1 d .
H41 H 0.1824 0.5698 0.5837 0.055 Uiso 1 1 calc R
C42 C 0.2077(5) 0.6506(4) 0.6207(4) 0.0452(15) Uani 1 1 d .
C43 C 0.3096(5) 0.6393(5) 0.6042(4) 0.0453(16) Uani 1 1 d .
H43 H 0.3327 0.5996 0.5870 0.054 Uiso 1 1 calc R
C44 C 0.4833(5) 0.6604(4) 0.6015(4) 0.0407(15) Uani 1 1 d .
H44 H 0.5151 0.6311 0.6513 0.049 Uiso 1 1 calc R
C45 C 0.5118(6) 0.6022(5) 0.5620(5) 0.0535(19) Uani 1 1 d .
H45A H 0.4839 0.6289 0.5116 0.064 Uiso 1 1 calc R
H45B H 0.4890 0.5506 0.5893 0.064 Uiso 1 1 calc R
C46 C 0.6300(6) 0.5863(5) 0.5621(5) 0.0555(19) Uani 1 1 d .
H46A H 0.6562 0.5609 0.6129 0.067 Uiso 1 1 calc R
H46B H 0.6549 0.5485 0.5403 0.067 Uiso 1 1 calc R
C47 C 0.6652(5) 0.6685(6) 0.5174(5) 0.058(2) Uani 1 1 d .
H47A H 0.6342 0.6972 0.4680 0.070 Uiso 1 1 calc R
H47B H 0.7363 0.6581 0.5126 0.070 Uiso 1 1 calc R
C48 C 0.6351(6) 0.7225(6) 0.5612(6) 0.057(2) Uani 1 1 d .
H48A H 0.6630 0.6927 0.6116 0.069 Uiso 1 1 calc R
H48B H 0.6588 0.7740 0.5366 0.069 Uiso 1 1 calc R
C49 C 0.5191(5) 0.7402(5) 0.5619(4) 0.0442(15) Uani 1 1 d .
H49 H 0.4938 0.7668 0.5102 0.053 Uiso 1 1 calc R
C50 C 0.5190(5) 0.8485(5) 0.6036(4) 0.0430(15) Uani 1 1 d .
H50 H 0.5845 0.8480 0.5897 0.052 Uiso 1 1 calc R
C51 C 0.4765(5) 0.9092(4) 0.6306(4) 0.0409(14) Uani 1 1 d .
C52 C 0.5405(5) 0.9593(5) 0.6372(4) 0.0491(17) Uani 1 1 d .
H52 H 0.6078 0.9471 0.6301 0.059 Uiso 1 1 calc R
C53 C 0.5040(5) 1.0233(5) 0.6536(5) 0.0523(18) Uani 1 1 d .
C54 C 0.4028(5) 1.0446(5) 0.6642(4) 0.0501(17) Uani 1 1 d .
H54 H 0.3782 1.0897 0.6743 0.060 Uiso 1 1 calc R
C55 C 0.3410(5) 0.9970(5) 0.6594(4) 0.0457(16) Uani 1 1 d .
H55 H 0.2745 1.0091 0.6689 0.055 Uiso 1 1 calc R
C56 C 0.3744(5) 0.9310(4) 0.6405(4) 0.0393(14) Uani 1 1 d .
C57 C 0.4310(6) 0.4694(6) 0.8049(5) 0.0558(19) Uani 1 1 d .
C58 C 0.4744(6) 0.4280(5) 0.7631(4) 0.0471(16) Uani 1 1 d .
H58 H 0.5429 0.4168 0.7605 0.057 Uiso 1 1 calc R
C59 C 0.4162(6) 0.4028(5) 0.7247(5) 0.0593(19) Uani 1 1 d .
H59 H 0.4463 0.3758 0.6966 0.071 Uiso 1 1 calc R
C60 C 0.3154(7) 0.4181(6) 0.7288(6) 0.067(2) Uani 1 1 d .
H60 H 0.2769 0.4023 0.7030 0.080 Uiso 1 1 calc R
C61 C 0.2704(6) 0.4574(5) 0.7718(4) 0.0556(19) Uani 1 1 d .
H61 H 0.2021 0.4671 0.7757 0.067 Uiso 1 1 calc R
C62 C 0.3308(5) 0.4822(5) 0.8093(5) 0.0514(17) Uani 1 1 d .
C63 C 0.2739(5) 0.5229(5) 0.8532(4) 0.0464(17) Uani 1 1 d .
H63 H 0.2058 0.5276 0.8521 0.056 Uiso 1 1 calc R
C64 C 0.2486(5) 0.5863(5) 0.9392(5) 0.0484(17) Uani 1 1 d .
H64A H 0.2461 0.5424 0.9889 0.058 Uiso 1 1 calc R
H64B H 0.1814 0.6107 0.9191 0.058 Uiso 1 1 calc R
C65 C 0.2975(5) 0.6524(6) 0.9426(5) 0.0513(18) Uani 1 1 d .
H65A H 0.2866 0.7021 0.8957 0.062 Uiso 1 1 calc R
H65B H 0.2701 0.6667 0.9819 0.062 Uiso 1 1 calc R
C66 C 0.4556(6) 0.6295(5) 0.9988(5) 0.0513(17) Uani 1 1 d .
H66 H 0.4210 0.6582 1.0241 0.062 Uiso 1 1 calc R
C67 C 0.5622(5) 0.6058(5) 1.0122(4) 0.0468(16) Uani 1 1 d .
C68 C 0.6086(6) 0.6187(5) 1.0647(5) 0.0522(18) Uani 1 1 d .
H68 H 0.5703 0.6475 1.0885 0.063 Uiso 1 1 calc R
C69 C 0.7062(6) 0.5917(5) 1.0829(5) 0.059(2) Uani 1 1 d .
H69 H 0.7337 0.5972 1.1213 0.070 Uiso 1 1 calc R
C70 C 0.7646(6) 0.5549(6) 1.0417(4) 0.0553(19) Uani 1 1 d .
H70 H 0.8326 0.5397 1.0509 0.066 Uiso 1 1 calc R
C71 C 0.7239(6) 0.5401(6) 0.9869(5) 0.059(2) Uani 1 1 d .
H71 H 0.7635 0.5144 0.9611 0.071 Uiso 1 1 calc R
C72 C 0.6219(5) 0.5654(5) 0.9732(4) 0.0458(16) Uani 1 1 d .
C73 C 0.3315(6) 1.1807(4) 0.2208(4) 0.0469(17) Uani 1 1 d .
C74 C 0.2785(5) 0.8472(5) 0.5219(4) 0.0459(16) Uani 1 1 d .
C75 C 0.3986(5) 0.7121(4) 0.7379(4) 0.0396(14) Uani 1 1 d .
C76 C 0.4343(5) 0.3802(5) 1.0597(4) 0.0480(17) Uani 1 1 d .
C77 C 0.3088(6) -0.0497(6) 0.9042(5) 0.0548(19) Uani 1 1 d .
C78 C 0.3606(6) -0.0322(6) 0.9505(6) 0.063(2) Uani 1 1 d .
H78 H 0.3291 0.0055 0.9681 0.075 Uiso 1 1 calc R
C79 C 0.4583(6) -0.0699(6) 0.9710(5) 0.064(2) Uani 1 1 d .
H79 H 0.4909 -0.0595 1.0041 0.076 Uiso 1 1 calc R
C80 C 0.5070(7) -0.1220(6) 0.9430(6) 0.072(3) Uani 1 1 d .
H80 H 0.5734 -0.1456 0.9556 0.086 Uiso 1 1 calc R
C81 C 0.4536(6) -0.1414(6) 0.8917(5) 0.060(2) Uani 1 1 d .
H81 H 0.4857 -0.1777 0.8728 0.072 Uiso 1 1 calc R
C82 C 0.3565(6) -0.1041(5) 0.8737(5) 0.0527(18) Uani 1 1 d .
C83 C 0.3055(6) -0.1340(6) 0.8336(5) 0.058(2) Uani 1 1 d .
H83 H 0.3451 -0.1702 0.8174 0.069 Uiso 1 1 calc R
C84 C 0.1686(6) -0.1476(6) 0.7685(5) 0.0526(19) Uani 1 1 d .
H84A H 0.2155 -0.1926 0.7644 0.063 Uiso 1 1 calc R
H84B H 0.1516 -0.1031 0.7190 0.063 Uiso 1 1 calc R
C85 C 0.0755(6) -0.1778(5) 0.8079(4) 0.0479(16) Uani 1 1 d .
H85A H 0.0347 -0.1860 0.7750 0.058 Uiso 1 1 calc R
H85B H 0.0934 -0.2297 0.8523 0.058 Uiso 1 1 calc R
C86 C -0.0696(6) -0.0888(5) 0.8216(4) 0.0455(16) Uani 1 1 d .
H86 H -0.1018 -0.1146 0.8014 0.055 Uiso 1 1 calc R
C87 C -0.1338(6) -0.0269(5) 0.8424(5) 0.0512(18) Uani 1 1 d .
C88 C -0.2315(6) -0.0025(6) 0.8225(4) 0.0545(19) Uani 1 1 d .
H88 H -0.2594 -0.0263 0.7980 0.065 Uiso 1 1 calc R
C89 C -0.2881(7) 0.0572(6) 0.8388(5) 0.064(2) Uani 1 1 d .
H89 H -0.3554 0.0715 0.8267 0.077 Uiso 1 1 calc R
C90 C -0.2506(6) 0.0988(6) 0.8730(5) 0.063(2) Uani 1 1 d .
H90 H -0.2911 0.1399 0.8827 0.075 Uiso 1 1 calc R
C91 C -0.1481(6) 0.0747(6) 0.8919(4) 0.060(2) Uani 1 1 d .
H91 H -0.1208 0.0996 0.9156 0.072 Uiso 1 1 calc R
C92 C -0.0887(6) 0.0157(5) 0.8759(5) 0.0520(19) Uani 1 1 d .
C93 C 0.2130(5) 0.2623(4) 0.5481(4) 0.0387(14) Uani 1 1 d .
C94 C 0.3075(5) 0.2646(5) 0.5223(5) 0.0510(18) Uani 1 1 d .
H94 H 0.3450 0.2210 0.5144 0.061 Uiso 1 1 calc R
C95 C 0.3436(5) 0.3328(5) 0.5091(4) 0.0492(17) Uani 1 1 d .
H95 H 0.4059 0.3357 0.4892 0.059 Uiso 1 1 calc R
C96 C 0.2950(5) 0.3982(5) 0.5229(4) 0.0459(16) Uani 1 1 d .
C97 C 0.2005(6) 0.3966(5) 0.5493(4) 0.0506(17) Uani 1 1 d .
H97 H 0.1651 0.4399 0.5585 0.061 Uiso 1 1 calc R
C98 C 0.1590(5) 0.3277(5) 0.5619(4) 0.0420(15) Uani 1 1 d .
C99 C 0.0612(5) 0.3312(5) 0.5942(4) 0.0472(16) Uani 1 1 d .
H99 H 0.0379 0.3759 0.6051 0.057 Uiso 1 1 calc R
C100 C -0.0894(5) 0.2801(5) 0.6488(4) 0.0433(15) Uani 1 1 d .
H100 H -0.0767 0.2361 0.6997 0.052 Uiso 1 1 calc R
C101 C -0.1355(6) 0.3596(5) 0.6535(5) 0.0546(19) Uani 1 1 d .
H10C H -0.0903 0.3735 0.6793 0.066 Uiso 1 1 calc R
H10D H -0.1498 0.4047 0.6040 0.066 Uiso 1 1 calc R
C102 C -0.2271(7) 0.3477(6) 0.6943(5) 0.064(2) Uani 1 1 d .
H10E H -0.2564 0.3983 0.6984 0.077 Uiso 1 1 calc R
H10F H -0.2106 0.3042 0.7444 0.077 Uiso 1 1 calc R
C103 C -0.3097(6) 0.3233(5) 0.6569(4) 0.0527(18) Uani 1 1 d .
H10G H -0.3669 0.3142 0.6878 0.063 Uiso 1 1 calc R
H10H H -0.3311 0.3675 0.6080 0.063 Uiso 1 1 calc R
C104 C -0.2602(5) 0.2448(5) 0.6513(5) 0.0527(18) Uani 1 1 d .
H10I H -0.3050 0.2302 0.6261 0.063 Uiso 1 1 calc R
H10J H -0.2457 0.2000 0.7010 0.063 Uiso 1 1 calc R
C105 C -0.1627(5) 0.2550(4) 0.6083(4) 0.0453(16) Uani 1 1 d .
H105 H -0.1783 0.2995 0.5578 0.054 Uiso 1 1 calc R
C106 C -0.1470(5) 0.1141(4) 0.6162(4) 0.0379(14) Uani 1 1 d .
H106 H -0.2110 0.1154 0.6333 0.046 Uiso 1 1 calc R
C107 C -0.0981(5) 0.0396(5) 0.6067(4) 0.0439(15) Uani 1 1 d .
C108 C -0.1513(5) -0.0210(4) 0.6257(4) 0.0462(16) Uani 1 1 d .
H108 H -0.2115 -0.0158 0.6482 0.055 Uiso 1 1 calc R
C109 C -0.1184(5) -0.0915(5) 0.6126(4) 0.0473(16) Uani 1 1 d .
C110 C -0.0276(5) -0.1002(5) 0.5818(4) 0.0477(16) Uani 1 1 d .
H110 H -0.0030 -0.1464 0.5732 0.057 Uiso 1 1 calc R
C111 C 0.0251(5) -0.0395(5) 0.5641(4) 0.0472(16) Uani 1 1 d .
H111 H 0.0866 -0.0458 0.5436 0.057 Uiso 1 1 calc R
C112 C -0.0070(5) 0.0302(5) 0.5747(4) 0.0448(16) Uani 1 1 d .
C113 C -0.0450(6) 0.5278(5) 0.3621(4) 0.0483(17) Uani 1 1 d .
C114 C -0.0987(7) 0.5791(5) 0.3930(5) 0.0565(19) Uani 1 1 d .
H114 H -0.1670 0.5847 0.3947 0.068 Uiso 1 1 calc R
C115 C -0.0556(7) 0.6208(6) 0.4204(5) 0.065(2) Uani 1 1 d .
H115 H -0.0938 0.6551 0.4392 0.078 Uiso 1 1 calc R
C116 C 0.0464(7) 0.6113(6) 0.4201(5) 0.062(2) Uani 1 1 d .
H116 H 0.0768 0.6391 0.4391 0.075 Uiso 1 1 calc R
C117 C 0.1029(6) 0.5613(5) 0.3919(4) 0.0528(18) Uani 1 1 d .
H117 H 0.1714 0.5539 0.3927 0.063 Uiso 1 1 calc R
C118 C 0.0543(6) 0.5208(5) 0.3612(4) 0.0515(18) Uani 1 1 d .
C119 C 0.1200(6) 0.4694(5) 0.3301(4) 0.0514(18) Uani 1 1 d .
H119 H 0.1877 0.4642 0.3356 0.062 Uiso 1 1 calc R
C120 C 0.1585(5) 0.3869(5) 0.2628(5) 0.055(2) Uani 1 1 d .
H12C H 0.2221 0.3669 0.2891 0.066 Uiso 1 1 calc R
H12D H 0.1675 0.4239 0.2114 0.066 Uiso 1 1 calc R
C121 C 0.1180(5) 0.3140(5) 0.2665(5) 0.0494(17) Uani 1 1 d .
H12E H 0.1508 0.2956 0.2308 0.059 Uiso 1 1 calc R
H12F H 0.1312 0.2682 0.3158 0.059 Uiso 1 1 calc R
C122 C -0.0331(5) 0.3192(4) 0.2071(4) 0.0439(15) Uani 1 1 d .
H122 H 0.0048 0.2908 0.1827 0.053 Uiso 1 1 calc R
C123 C -0.1402(5) 0.3391(5) 0.1943(4) 0.0494(17) Uani 1 1 d .
C124 C -0.1787(6) 0.3233(5) 0.1389(5) 0.058(2) Uani 1 1 d .
H124 H -0.1354 0.3035 0.1106 0.070 Uiso 1 1 calc R
C125 C -0.2775(7) 0.3366(6) 0.1267(5) 0.063(2) Uani 1 1 d .
H125 H -0.3013 0.3234 0.0918 0.076 Uiso 1 1 calc R
C126 C -0.3417(6) 0.3688(5) 0.1649(4) 0.0516(18) Uani 1 1 d .
H126 H -0.4093 0.3763 0.1569 0.062 Uiso 1 1 calc R
C127 C -0.3078(6) 0.3911(5) 0.2164(4) 0.0527(18) Uani 1 1 d .
H127 H -0.3527 0.4152 0.2410 0.063 Uiso 1 1 calc R
C128 C -0.2065(5) 0.3773(5) 0.2308(4) 0.0446(16) Uani 1 1 d .
C129 C 0.2355(5) 0.5786(5) 0.1462(4) 0.0449(16) Uani 1 1 d .
C130 C 0.3238(5) 0.5192(5) 0.1530(4) 0.0493(17) Uani 1 1 d .
H130 H 0.3317 0.4907 0.1238 0.059 Uiso 1 1 calc R
C131 C 0.3956(5) 0.5049(4) 0.2027(4) 0.0467(16) Uani 1 1 d .
H131 H 0.4528 0.4658 0.2074 0.056 Uiso 1 1 calc R
C132 C 0.3871(6) 0.5461(5) 0.2464(5) 0.0525(18) Uani 1 1 d .
C133 C 0.3057(5) 0.6046(5) 0.2408(5) 0.0531(18) Uani 1 1 d .
H133 H 0.3015 0.6331 0.2697 0.064 Uiso 1 1 calc R
C134 C 0.2288(5) 0.6214(4) 0.1913(4) 0.0423(15) Uani 1 1 d .
C135 C 0.1381(5) 0.6766(5) 0.1970(4) 0.0413(15) Uani 1 1 d .
H135 H 0.1382 0.6967 0.2322 0.050 Uiso 1 1 calc R
C136 C -0.0339(6) 0.7468(6) 0.1731(5) 0.067(2) Uani 1 1 d .
H136 H -0.0768 0.7074 0.1998 0.081 Uiso 1 1 calc R
C137 C -0.0213(6) 0.7920(6) 0.2214(5) 0.066(2) Uani 1 1 d .
H13A H 0.0126 0.7528 0.2684 0.079 Uiso 1 1 calc R
H13B H 0.0171 0.8345 0.1955 0.079 Uiso 1 1 calc R
C138 C -0.1265(6) 0.8312(6) 0.2348(5) 0.065(2) Uani 1 1 d .
H13C H -0.1664 0.7892 0.2570 0.078 Uiso 1 1 calc R
H13D H -0.1231 0.8559 0.2684 0.078 Uiso 1 1 calc R
C139 C -0.1723(7) 0.8978(6) 0.1591(5) 0.069(3) Uani 1 1 d .
H13E H -0.1298 0.9377 0.1359 0.083 Uiso 1 1 calc R
H13F H -0.2361 0.9270 0.1660 0.083 Uiso 1 1 calc R
C140 C -0.1853(7) 0.8559(6) 0.1071(5) 0.068(2) Uani 1 1 d .
H14A H -0.2311 0.8187 0.1287 0.081 Uiso 1 1 calc R
H14B H -0.2124 0.8982 0.0588 0.081 Uiso 1 1 calc R
C141 C -0.0854(6) 0.8076(5) 0.0978(5) 0.0563(19) Uani 1 1 d .
H141 H -0.0435 0.8484 0.0728 0.068 Uiso 1 1 calc R
C142 C -0.1545(6) 0.7748(5) 0.0050(4) 0.0525(19) Uani 1 1 d .
H142 H -0.2125 0.8107 0.0054 0.063 Uiso 1 1 calc R
C143 C -0.1515(5) 0.7391(5) -0.0494(4) 0.0466(16) Uani 1 1 d .
C144 C -0.2369(6) 0.7613(6) -0.0928(5) 0.059(2) Uani 1 1 d .
H144 H -0.2931 0.7922 -0.0830 0.071 Uiso 1 1 calc R
C145 C -0.2414(6) 0.7398(5) -0.1482(5) 0.059(2) Uani 1 1 d .
C146 C -0.1578(5) 0.6921(4) -0.1634(4) 0.0476(16) Uani 1 1 d .
H146 H -0.1603 0.6769 -0.2017 0.057 Uiso 1 1 calc R
C147 C -0.0726(5) 0.6683(5) -0.1212(4) 0.0438(15) Uani 1 1 d .
H147 H -0.0173 0.6371 -0.1318 0.053 Uiso 1 1 calc R
C148 C -0.0660(5) 0.6895(5) -0.0623(4) 0.0475(17) Uani 1 1 d .
C149 C 0.0707(5) 0.0982(4) 0.6865(4) 0.0426(16) Uani 1 1 d .
C150 C -0.0008(6) 0.2656(5) 0.4687(4) 0.0477(17) Uani 1 1 d .
C151 C -0.0317(6) 0.5785(5) 0.1332(5) 0.0538(18) Uani 1 1 d .
C152 C 0.1159(5) 0.7690(4) 0.0083(4) 0.0454(16) Uani 1 1 d .
Cl1 Cl -0.01814(17) 1.45432(16) -0.14181(13) 0.0734(6) Uani 1 1 d .
Cl2 Cl 0.68712(16) 1.10857(15) 0.47727(12) 0.0652(5) Uani 1 1 d .
Cl3 Cl -0.01164(14) 0.53206(13) 0.62167(12) 0.0566(4) Uani 1 1 d .
Cl4 Cl 0.58081(14) 1.08549(14) 0.66060(13) 0.0597(5) Uani 1 1 d .
Cl5 Cl 0.34774(14) 0.48559(13) 0.50549(12) 0.0555(4) Uani 1 1 d .
Cl6 Cl -0.19016(14) -0.16705(12) 0.63434(12) 0.0555(4) Uani 1 1 d .
Cl7 Cl 0.48375(15) 0.52065(14) 0.31319(12) 0.0622(5) Uani 1 1 d .
Cl8 Cl -0.35067(14) 0.76673(14) -0.20076(12) 0.0598(5) Uani 1 1 d .
Mn1 Mn 0.27648(7) 1.00720(6) 0.36009(5) 0.0367(2) Uani 1 1 d .
Mn2 Mn 0.45503(7) 0.54911(7) 0.90176(6) 0.0363(2) Uani 1 1 d .
Mn3 Mn 0.11368(7) -0.05588(6) 0.85963(6) 0.0375(2) Uani 1 1 d .
Mn4 Mn -0.04954(7) 0.41634(6) 0.29360(6) 0.0379(2) Uani 1 1 d .
N1 N 0.3681(5) 1.2387(4) 0.0625(3) 0.0470(14) Uani 1 1 d .
N2 N 0.5142(4) 1.2044(4) 0.1587(3) 0.0515(16) Uani 1 1 d .
N3 N 0.1872(4) 1.0735(4) 0.4027(4) 0.0454(14) Uani 1 1 d .
N4 N 0.3795(4) 1.0248(4) 0.4153(4) 0.0469(14) Uani 1 1 d .
N5 N 0.4784(4) 0.7952(4) 0.5962(3) 0.0444(13) Uani 1 1 d .
N6 N 0.3751(5) 0.6797(4) 0.6107(4) 0.0468(14) Uani 1 1 d .
N7 N 0.3063(4) 0.5516(4) 0.8913(3) 0.0461(14) Uani 1 1 d .
N8 N 0.4048(4) 0.6160(4) 0.9574(3) 0.0433(13) Uani 1 1 d .
N9 N 0.3021(5) 1.1265(4) 0.2631(4) 0.0531(15) Uani 1 1 d .
N10 N 0.2556(5) 0.8893(4) 0.4639(4) 0.0519(15) Uani 1 1 d .
N11 N 0.4338(4) 0.6743(4) 0.7929(3) 0.0436(13) Uani 1 1 d .
N12 N 0.4542(4) 0.4342(4) 1.0092(4) 0.0474(14) Uani 1 1 d .
N13 N 0.2112(5) -0.1175(4) 0.8166(4) 0.0476(15) Uani 1 1 d .
N14 N 0.0207(4) -0.1100(4) 0.8280(3) 0.0420(12) Uani 1 1 d .
N15 N 0.0040(5) 0.2792(4) 0.6091(4) 0.0485(14) Uani 1 1 d .
N16 N -0.1092(4) 0.1760(4) 0.6030(4) 0.0471(15) Uani 1 1 d .
N17 N 0.0918(4) 0.4301(4) 0.2954(4) 0.0485(14) Uani 1 1 d .
N18 N 0.0132(4) 0.3382(4) 0.2501(3) 0.0454(14) Uani 1 1 d .
N19 N 0.0590(4) 0.6989(4) 0.1565(3) 0.0438(13) Uani 1 1 d .
N20 N -0.0844(5) 0.7608(4) 0.0515(4) 0.0550(16) Uani 1 1 d .
N21 N 0.0867(5) 0.0512(4) 0.7460(4) 0.0516(15) Uani 1 1 d .
N22 N -0.0193(5) 0.3108(5) 0.4092(4) 0.0547(16) Uani 1 1 d .
N23 N -0.0591(5) 0.5231(4) 0.1766(3) 0.0466(14) Uani 1 1 d .
N24 N 0.1445(5) 0.8276(4) -0.0302(3) 0.0496(15) Uani 1 1 d .
O1 O 0.2422(4) 1.3466(3) 0.1198(3) 0.0487(12) Uani 1 1 d .
O2 O 0.4128(3) 1.3121(3) 0.2208(3) 0.0441(11) Uani 1 1 d .
O3 O 0.1702(4) 1.0015(3) 0.3084(3) 0.0511(12) Uani 1 1 d .
O4 O 0.3782(4) 0.9439(3) 0.3254(3) 0.0541(13) Uani 1 1 d .
O5 O 0.2117(3) 0.7498(3) 0.6725(3) 0.0422(11) Uani 1 1 d .
O6 O 0.3067(4) 0.8891(3) 0.6366(3) 0.0443(11) Uani 1 1 d .
O7 O 0.4891(4) 0.4884(3) 0.8428(3) 0.0475(12) Uani 1 1 d .
O8 O 0.5846(4) 0.5514(3) 0.9168(3) 0.0479(11) Uani 1 1 d .
O9 O 0.2123(4) -0.0151(3) 0.8885(3) 0.0483(11) Uani 1 1 d .
O10 O 0.0060(4) -0.0030(3) 0.8956(3) 0.0504(12) Uani 1 1 d .
O11 O 0.1797(3) 0.1934(3) 0.5631(3) 0.0476(12) Uani 1 1 d .
O12 O 0.0495(4) 0.0894(3) 0.5487(3) 0.0449(11) Uani 1 1 d .
O13 O -0.0988(4) 0.4942(4) 0.3359(3) 0.0529(13) Uani 1 1 d .
O14 O -0.1779(3) 0.3984(4) 0.2815(3) 0.0497(12) Uani 1 1 d .
O15 O 0.1689(4) 0.5875(3) 0.0979(3) 0.0431(11) Uani 1 1 d .
O16 O 0.0191(3) 0.6671(3) -0.0251(3) 0.0456(11) Uani 1 1 d .
Ru1 Ru 0.38236(4) 1.27961(3) 0.14075(3) 0.03536(12) Uani 1 1 d .
Ru2 Ru 0.33820(3) 0.78042(3) 0.62998(3) 0.03365(11) Uani 1 1 d .
Ru3 Ru 0.03533(4) 0.18254(3) 0.57957(3) 0.03423(11) Uani 1 1 d .
Ru4 Ru 0.04248(4) 0.67496(3) 0.07001(3) 0.03637(12) Uani 1 1 d .

loop_
_atom_site_aniso_label
_atom_site_aniso_U_11
_atom_site_aniso_U_22
_atom_site_aniso_U_33
_atom_site_aniso_U_23
_atom_site_aniso_U_13
_atom_site_aniso_U_12
C1 0.046(4) 0.041(4) 0.039(4) 0.006(3) -0.003(3) -0.012(3)
C2 0.044(4) 0.058(5) 0.048(4) 0.001(4) 0.008(3) -0.012(4)
C3 0.042(4) 0.056(5) 0.076(6) 0.001(5) -0.012(4) -0.018(4)
C4 0.074(6) 0.054(5) 0.056(5) 0.015(4) -0.031(5) -0.024(5)
C5 0.062(5) 0.054(5) 0.040(4) -0.001(4) -0.007(3) -0.022(4)
C6 0.046(4) 0.057(5) 0.027(3) 0.008(3) -0.008(3) -0.008(3)
C7 0.050(4) 0.043(4) 0.054(4) -0.020(4) -0.008(3) -0.010(3)
C8 0.049(4) 0.040(4) 0.062(5) -0.021(4) 0.018(4) -0.003(3)
C9 0.043(4) 0.057(5) 0.066(5) -0.029(4) 0.009(4) -0.012(4)
C10 0.076(5) 0.053(5) 0.038(4) -0.016(4) 0.011(4) 0.003(4)
C11 0.053(4) 0.051(5) 0.057(5) -0.027(4) 0.020(4) 0.006(3)
C12 0.078(6) 0.053(5) 0.052(5) -0.020(4) -0.014(4) 0.022(4)
C13 0.048(4) 0.047(4) 0.051(4) -0.023(4) 0.005(3) 0.008(3)
C14 0.063(5) 0.030(4) 0.040(4) 0.001(3) 0.002(3) 0.011(3)
C15 0.048(4) 0.050(5) 0.044(4) -0.010(4) 0.010(3) -0.003(3)
C16 0.062(5) 0.037(4) 0.032(3) 0.005(3) 0.006(3) 0.016(3)
C17 0.045(4) 0.041(4) 0.066(5) -0.014(4) -0.012(4) -0.002(3)
C18 0.071(5) 0.057(5) 0.041(4) -0.010(4) -0.011(4) -0.001(4)
C19 0.038(3) 0.040(4) 0.049(4) -0.011(3) -0.006(3) -0.003(3)
C20 0.040(3) 0.040(4) 0.033(3) -0.004(3) -0.004(3) 0.003(3)
C21 0.061(5) 0.048(5) 0.036(4) -0.001(3) -0.007(3) -0.010(4)
C22 0.054(5) 0.066(6) 0.057(5) -0.012(4) -0.009(4) -0.025(4)
C23 0.074(6) 0.063(6) 0.049(5) 0.001(4) -0.022(4) -0.007(5)
C24 0.056(5) 0.085(7) 0.060(5) -0.011(5) -0.012(4) -0.025(5)
C25 0.049(4) 0.071(6) 0.058(5) -0.015(4) 0.011(4) -0.027(4)
C26 0.050(4) 0.058(5) 0.028(3) 0.001(3) -0.004(3) -0.010(4)
C27 0.042(4) 0.046(4) 0.046(4) -0.011(3) 0.009(3) -0.004(3)
C28 0.057(4) 0.057(5) 0.061(5) -0.038(4) 0.017(4) -0.012(4)
C29 0.053(4) 0.063(6) 0.074(6) -0.034(5) 0.005(4) -0.021(4)
C30 0.047(4) 0.033(4) 0.051(4) -0.005(3) 0.006(3) -0.012(3)
C31 0.044(4) 0.054(5) 0.048(4) -0.010(4) 0.027(3) -0.016(4)
C32 0.049(5) 0.074(7) 0.076(6) -0.023(5) 0.023(4) -0.018(4)
C33 0.057(5) 0.055(6) 0.077(6) -0.019(5) 0.007(5) 0.009(4)
C34 0.070(6) 0.054(6) 0.080(7) -0.028(5) 0.007(5) 0.026(4)
C35 0.067(5) 0.049(5) 0.061(5) -0.019(4) 0.017(4) 0.000(4)
C36 0.047(4) 0.031(4) 0.056(5) -0.005(3) 0.025(3) -0.005(3)
C37 0.033(3) 0.042(4) 0.042(4) -0.014(3) 0.003(3) -0.009(3)
C38 0.038(3) 0.052(4) 0.036(3) -0.013(3) 0.015(3) -0.018(3)
C39 0.030(3) 0.059(5) 0.054(4) -0.021(4) 0.009(3) -0.010(3)
C40 0.065(5) 0.033(4) 0.052(4) -0.011(3) 0.012(4) -0.008(3)
C41 0.047(4) 0.034(4) 0.042(4) -0.005(3) 0.002(3) -0.004(3)
C42 0.045(4) 0.033(4) 0.046(4) -0.011(3) -0.006(3) 0.003(3)
C43 0.053(4) 0.042(4) 0.044(4) -0.020(3) 0.017(3) -0.017(3)
C44 0.042(3) 0.032(4) 0.032(3) -0.002(3) 0.010(3) -0.005(3)
C45 0.048(4) 0.044(5) 0.054(5) -0.013(4) 0.012(3) -0.001(3)
C46 0.053(4) 0.055(5) 0.050(4) -0.024(4) -0.002(3) 0.009(4)
C47 0.039(4) 0.064(5) 0.078(6) -0.040(5) 0.023(4) -0.007(4)
C48 0.044(4) 0.056(5) 0.078(6) -0.034(5) 0.015(4) -0.017(4)
C49 0.041(4) 0.041(4) 0.048(4) -0.019(3) 0.012(3) -0.007(3)
C50 0.039(3) 0.048(4) 0.038(3) -0.015(3) 0.011(3) -0.013(3)
C51 0.040(3) 0.024(3) 0.051(4) -0.012(3) 0.008(3) -0.003(3)
C52 0.041(4) 0.051(5) 0.056(4) -0.025(4) 0.017(3) -0.014(3)
C53 0.046(4) 0.048(5) 0.063(5) -0.026(4) 0.009(3) -0.010(3)
C54 0.049(4) 0.047(4) 0.051(4) -0.020(4) 0.011(3) -0.012(3)
C55 0.035(3) 0.036(4) 0.057(4) -0.013(3) 0.010(3) -0.010(3)
C56 0.039(3) 0.036(4) 0.037(3) -0.010(3) 0.007(3) -0.010(3)
C57 0.050(4) 0.059(5) 0.054(5) -0.021(4) 0.005(4) -0.010(4)
C58 0.049(4) 0.037(4) 0.045(4) -0.010(3) 0.003(3) -0.006(3)
C59 0.065(5) 0.049(5) 0.051(4) -0.012(4) -0.001(4) -0.006(4)
C60 0.081(6) 0.049(5) 0.071(6) -0.027(5) -0.003(5) -0.009(4)
C61 0.062(5) 0.059(5) 0.045(4) -0.020(4) 0.001(4) -0.015(4)
C62 0.044(4) 0.051(5) 0.052(4) -0.019(4) -0.004(3) -0.002(3)
C63 0.037(3) 0.042(4) 0.042(4) -0.002(3) -0.008(3) -0.006(3)
C64 0.036(3) 0.050(5) 0.051(4) -0.014(4) 0.008(3) -0.012(3)
C65 0.049(4) 0.057(5) 0.050(4) -0.029(4) 0.004(3) -0.005(4)
C66 0.060(4) 0.036(4) 0.047(4) -0.014(3) -0.002(3) 0.001(3)
C67 0.048(4) 0.036(4) 0.051(4) -0.013(3) -0.005(3) -0.010(3)
C68 0.049(4) 0.042(4) 0.058(5) -0.014(4) -0.009(3) -0.007(3)
C69 0.045(4) 0.050(5) 0.075(6) -0.016(4) 0.003(4) -0.023(4)
C70 0.050(4) 0.065(5) 0.046(4) -0.018(4) -0.004(3) -0.016(4)
C71 0.050(4) 0.061(5) 0.074(6) -0.034(5) -0.003(4) -0.019(4)
C72 0.039(3) 0.041(4) 0.044(4) -0.005(3) 0.004(3) -0.014(3)
C73 0.062(4) 0.028(4) 0.030(3) 0.001(3) 0.013(3) -0.003(3)
C74 0.051(4) 0.049(4) 0.036(4) -0.015(3) 0.014(3) -0.019(3)
C75 0.048(4) 0.035(4) 0.026(3) -0.007(3) 0.007(3) -0.006(3)
C76 0.051(4) 0.039(4) 0.043(4) -0.010(3) 0.015(3) -0.009(3)
C77 0.050(4) 0.063(5) 0.056(5) -0.026(4) 0.011(3) -0.024(4)
C78 0.057(5) 0.058(6) 0.081(6) -0.032(5) 0.008(4) -0.025(4)
C79 0.056(5) 0.073(6) 0.066(5) -0.033(5) 0.000(4) -0.018(4)
C80 0.060(5) 0.067(6) 0.086(7) -0.030(6) 0.011(5) -0.019(4)
C81 0.052(4) 0.060(5) 0.062(5) -0.023(4) 0.011(4) -0.013(4)
C82 0.056(4) 0.045(4) 0.052(4) -0.017(4) 0.006(3) -0.012(3)
C83 0.052(4) 0.056(5) 0.069(5) -0.028(4) 0.019(4) -0.021(4)
C84 0.048(4) 0.056(5) 0.058(5) -0.030(4) 0.015(4) -0.010(4)
C85 0.058(4) 0.042(4) 0.042(4) -0.015(3) -0.004(3) -0.015(3)
C86 0.054(4) 0.038(4) 0.028(3) 0.000(3) -0.002(3) -0.008(3)
C87 0.053(4) 0.045(4) 0.046(4) -0.012(4) 0.014(3) -0.010(3)
C88 0.057(5) 0.062(5) 0.038(4) -0.017(4) 0.008(3) -0.011(4)
C89 0.056(5) 0.069(6) 0.062(5) -0.025(5) 0.015(4) -0.015(4)
C90 0.058(5) 0.045(5) 0.066(5) -0.011(4) 0.008(4) -0.002(4)
C91 0.048(4) 0.087(7) 0.040(4) -0.032(4) 0.012(3) 0.000(4)
C92 0.052(4) 0.049(5) 0.053(5) -0.023(4) 0.007(4) -0.006(4)
C93 0.041(3) 0.043(4) 0.027(3) -0.008(3) 0.005(3) -0.016(3)
C94 0.046(4) 0.033(4) 0.067(5) -0.019(4) 0.017(3) -0.003(3)
C95 0.039(3) 0.054(5) 0.058(4) -0.026(4) 0.015(3) -0.017(3)
C96 0.040(3) 0.043(4) 0.050(4) -0.017(3) 0.020(3) -0.013(3)
C97 0.051(4) 0.041(4) 0.047(4) -0.008(3) 0.018(3) -0.016(3)
C98 0.044(3) 0.044(4) 0.039(4) -0.020(3) 0.004(3) -0.007(3)
C99 0.046(4) 0.036(4) 0.053(4) -0.012(3) 0.011(3) -0.014(3)
C100 0.053(4) 0.036(4) 0.036(3) -0.013(3) 0.012(3) -0.011(3)
C101 0.071(5) 0.037(4) 0.049(4) -0.016(4) 0.026(4) -0.012(4)
C102 0.069(5) 0.065(6) 0.055(5) -0.021(4) 0.029(4) -0.026(5)
C103 0.058(4) 0.045(4) 0.043(4) -0.012(3) 0.018(3) -0.007(3)
C104 0.043(4) 0.042(4) 0.070(5) -0.024(4) 0.016(4) -0.008(3)
C105 0.044(4) 0.029(4) 0.047(4) -0.004(3) 0.003(3) -0.006(3)
C106 0.043(3) 0.032(4) 0.035(3) -0.010(3) 0.010(3) -0.014(3)
C107 0.040(3) 0.048(4) 0.037(3) -0.010(3) -0.005(3) -0.014(3)
C108 0.048(4) 0.029(4) 0.045(4) -0.005(3) 0.015(3) -0.004(3)
C109 0.029(3) 0.048(4) 0.054(4) -0.014(3) 0.009(3) -0.005(3)
C110 0.041(4) 0.039(4) 0.051(4) -0.010(3) 0.016(3) -0.011(3)
C111 0.043(4) 0.044(4) 0.051(4) -0.016(3) 0.008(3) -0.014(3)
C112 0.048(4) 0.042(4) 0.044(4) -0.018(3) 0.007(3) -0.013(3)
C113 0.051(4) 0.039(4) 0.044(4) -0.007(3) -0.007(3) -0.009(3)
C114 0.070(5) 0.050(5) 0.046(4) -0.014(4) 0.011(4) -0.022(4)
C115 0.073(6) 0.069(6) 0.055(5) -0.025(5) -0.012(4) -0.017(5)
C116 0.077(6) 0.061(5) 0.051(5) -0.023(4) 0.009(4) -0.020(4)
C117 0.051(4) 0.052(5) 0.045(4) -0.010(4) -0.009(3) -0.012(3)
C118 0.050(4) 0.044(4) 0.048(4) -0.009(4) -0.015(3) -0.003(3)
C119 0.048(4) 0.041(4) 0.041(4) 0.005(3) -0.007(3) -0.010(3)
C120 0.034(4) 0.045(5) 0.065(5) -0.007(4) 0.007(3) -0.004(3)
C121 0.039(4) 0.047(4) 0.055(4) -0.015(4) 0.018(3) -0.012(3)
C122 0.052(4) 0.035(4) 0.039(4) -0.013(3) 0.011(3) -0.010(3)
C123 0.043(4) 0.059(5) 0.044(4) -0.017(4) 0.006(3) -0.022(3)
C124 0.072(5) 0.048(5) 0.060(5) -0.027(4) -0.012(4) -0.010(4)
C125 0.064(5) 0.061(6) 0.057(5) -0.017(4) -0.013(4) -0.012(4)
C126 0.051(4) 0.056(5) 0.040(4) -0.009(4) 0.002(3) -0.024(4)
C127 0.055(4) 0.051(5) 0.046(4) -0.013(4) 0.006(3) -0.019(4)
C128 0.055(4) 0.035(4) 0.028(3) 0.001(3) 0.002(3) -0.014(3)
C129 0.041(4) 0.043(4) 0.049(4) -0.019(3) 0.009(3) -0.012(3)
C130 0.042(4) 0.053(5) 0.052(4) -0.018(4) 0.013(3) -0.022(3)
C131 0.039(3) 0.032(4) 0.053(4) -0.001(3) -0.004(3) -0.014(3)
C132 0.053(4) 0.040(4) 0.052(4) -0.008(3) -0.017(3) -0.006(3)
C133 0.044(4) 0.051(5) 0.068(5) -0.030(4) -0.009(4) -0.005(3)
C134 0.042(3) 0.037(4) 0.042(4) -0.013(3) 0.002(3) -0.007(3)
C135 0.042(4) 0.049(4) 0.030(3) -0.015(3) 0.004(3) -0.011(3)
C136 0.046(4) 0.079(6) 0.048(5) -0.015(4) 0.006(4) 0.019(4)
C137 0.056(5) 0.064(6) 0.060(5) -0.025(4) 0.018(4) 0.014(4)
C138 0.061(5) 0.063(6) 0.050(4) -0.023(4) 0.007(4) 0.023(4)
C139 0.073(6) 0.064(6) 0.054(5) -0.030(5) -0.018(4) 0.034(5)
C140 0.068(5) 0.061(6) 0.053(5) -0.021(4) 0.006(4) 0.020(4)
C141 0.052(4) 0.044(5) 0.054(5) -0.012(4) 0.006(4) 0.005(3)
C142 0.048(4) 0.052(5) 0.029(3) 0.000(3) -0.002(3) 0.010(3)
C143 0.037(3) 0.036(4) 0.046(4) -0.005(3) -0.004(3) 0.006(3)
C144 0.045(4) 0.059(5) 0.064(5) -0.023(4) -0.006(4) 0.002(4)
C145 0.047(4) 0.054(5) 0.060(5) -0.009(4) -0.013(4) -0.011(4)
C146 0.055(4) 0.025(3) 0.047(4) 0.000(3) -0.014(3) -0.006(3)
C147 0.040(3) 0.043(4) 0.036(3) -0.005(3) -0.003(3) -0.012(3)
C148 0.037(3) 0.043(4) 0.051(4) -0.013(4) 0.007(3) -0.004(3)
C149 0.038(3) 0.031(4) 0.051(4) -0.014(3) 0.020(3) -0.003(3)
C150 0.050(4) 0.038(4) 0.040(4) -0.005(3) 0.013(3) -0.012(3)
C151 0.047(4) 0.041(5) 0.058(5) -0.008(4) -0.001(4) -0.009(3)
C152 0.046(4) 0.030(4) 0.038(4) 0.004(3) 0.004(3) -0.007(3)
Cl1 0.0600(12) 0.0698(15) 0.0564(12) 0.0085(10) -0.0195(10) -0.0203(11)
Cl2 0.0565(11) 0.0653(13) 0.0523(11) -0.0152(10) -0.0168(9) 0.0132(10)
Cl3 0.0561(10) 0.0482(11) 0.0646(12) -0.0228(10) 0.0153(9) -0.0167(8)
Cl4 0.0501(10) 0.0621(13) 0.0700(12) -0.0298(11) 0.0124(9) -0.0191(9)
Cl5 0.0574(10) 0.0491(11) 0.0626(11) -0.0252(9) 0.0179(9) -0.0188(8)
Cl6 0.0507(9) 0.0461(11) 0.0649(12) -0.0195(9) 0.0132(8) -0.0143(8)
Cl7 0.0521(10) 0.0639(13) 0.0594(11) -0.0239(10) -0.0135(9) 0.0087(9)
Cl8 0.0448(9) 0.0699(13) 0.0584(11) -0.0205(10) -0.0057(8) -0.0143(9)
Mn1 0.0399(5) 0.0334(6) 0.0327(5) -0.0107(4) 0.0107(4) -0.0103(4)
Mn2 0.0325(5) 0.0344(6) 0.0363(5) -0.0103(4) 0.0078(4) -0.0083(4)
Mn3 0.0425(5) 0.0345(6) 0.0334(5) -0.0127(5) 0.0119(4) -0.0116(4)
Mn4 0.0367(5) 0.0354(6) 0.0342(5) -0.0083(4) 0.0074(4) -0.0099(4)
N1 0.056(4) 0.044(4) 0.033(3) -0.013(3) 0.003(3) -0.004(3)
N2 0.044(3) 0.055(4) 0.032(3) -0.006(3) 0.005(2) 0.010(3)
N3 0.036(3) 0.043(4) 0.045(3) -0.012(3) 0.006(2) -0.003(3)
N4 0.040(3) 0.048(4) 0.047(3) -0.015(3) 0.006(3) -0.010(3)
N5 0.046(3) 0.040(3) 0.038(3) -0.008(3) 0.013(2) -0.012(3)
N6 0.055(3) 0.032(3) 0.048(3) -0.013(3) 0.011(3) -0.010(3)
N7 0.037(3) 0.044(4) 0.042(3) -0.007(3) -0.004(2) -0.003(3)
N8 0.038(3) 0.038(3) 0.045(3) -0.012(3) 0.003(2) -0.005(2)
N9 0.065(4) 0.046(4) 0.043(3) -0.011(3) 0.010(3) -0.023(3)
N10 0.056(4) 0.051(4) 0.037(3) -0.006(3) -0.001(3) -0.015(3)
N11 0.050(3) 0.038(3) 0.033(3) -0.003(3) -0.005(3) -0.016(3)
N12 0.043(3) 0.046(4) 0.042(3) -0.009(3) -0.003(3) -0.006(3)
N13 0.050(4) 0.047(4) 0.044(3) -0.017(3) 0.019(3) -0.018(3)
N14 0.038(3) 0.040(3) 0.042(3) -0.011(3) 0.006(2) -0.011(2)
N15 0.049(3) 0.038(4) 0.051(4) -0.012(3) 0.004(3) -0.009(3)
N16 0.037(3) 0.052(4) 0.054(4) -0.025(3) 0.018(3) -0.013(3)
N17 0.040(3) 0.043(4) 0.055(4) -0.015(3) -0.013(3) -0.004(3)
N18 0.036(3) 0.047(4) 0.041(3) -0.010(3) 0.013(2) -0.008(3)
N19 0.038(3) 0.042(3) 0.042(3) -0.012(3) 0.005(2) -0.006(3)
N20 0.045(3) 0.045(4) 0.059(4) -0.014(3) 0.007(3) 0.001(3)
N21 0.059(4) 0.037(3) 0.038(3) 0.001(3) 0.008(3) -0.006(3)
N22 0.059(4) 0.060(4) 0.037(4) -0.015(3) 0.006(3) -0.010(3)
N23 0.050(3) 0.046(4) 0.033(3) -0.005(3) -0.007(3) -0.013(3)
N24 0.053(3) 0.054(4) 0.041(3) -0.020(3) 0.020(3) -0.018(3)
O1 0.044(3) 0.039(3) 0.061(3) -0.020(3) -0.007(2) -0.009(2)
O2 0.042(2) 0.044(3) 0.038(2) -0.011(2) -0.006(2) -0.005(2)
O3 0.063(3) 0.043(3) 0.041(3) -0.008(2) -0.005(2) -0.018(2)
O4 0.055(3) 0.041(3) 0.056(3) -0.014(3) 0.019(3) -0.010(2)
O5 0.047(3) 0.042(3) 0.037(2) -0.015(2) 0.016(2) -0.018(2)
O6 0.049(3) 0.040(3) 0.044(3) -0.017(2) 0.011(2) -0.012(2)
O7 0.050(3) 0.048(3) 0.039(3) -0.016(2) 0.003(2) -0.007(2)
O8 0.044(3) 0.052(3) 0.044(3) -0.017(2) 0.006(2) -0.014(2)
O9 0.051(3) 0.043(3) 0.048(3) -0.015(2) 0.004(2) -0.013(2)
O10 0.050(3) 0.042(3) 0.055(3) -0.021(3) 0.016(2) -0.006(2)
O11 0.035(2) 0.049(3) 0.052(3) -0.016(3) 0.014(2) -0.014(2)
O12 0.056(3) 0.029(3) 0.046(3) -0.012(2) 0.011(2) -0.015(2)
O13 0.050(3) 0.049(3) 0.058(3) -0.022(3) 0.016(2) -0.014(2)
O14 0.042(3) 0.053(3) 0.052(3) -0.023(3) 0.009(2) -0.007(2)
O15 0.050(3) 0.027(2) 0.042(3) -0.008(2) -0.003(2) -0.004(2)
O16 0.042(3) 0.043(3) 0.048(3) -0.018(2) -0.003(2) -0.003(2)
Ru1 0.0376(3) 0.0301(3) 0.0321(3) -0.0084(2) 0.0081(2) -0.0081(2)
Ru2 0.0349(2) 0.0301(3) 0.0321(2) -0.0103(2) 0.0090(2) -0.0086(2)
Ru3 0.0356(2) 0.0300(3) 0.0339(3) -0.0110(2) 0.00989(19) -0.0094(2)
Ru4 0.0357(2) 0.0311(3) 0.0342(3) -0.0075(2) 0.0087(2) -0.0076(2)

loop_
_atom_type_symbol
_atom_type_description
_atom_type_scat_dispersion_real
_atom_type_scat_dispersion_imag
_atom_type_scat_source
C C 0.0033 0.0016 'International Tables Vol C Tables 4.2.6.8 and 6.1.1.4'
H H 0.0000 0.0000 'International Tables Vol C Tables 4.2.6.8 and 6.1.1.4'
N N 0.0061 0.0033 'International Tables Vol C Tables 4.2.6.8 and 6.1.1.4'
O O 0.0106 0.0060 'International Tables Vol C Tables 4.2.6.8 and 6.1.1.4'
Cl Cl 0.1484 0.1585 'International Tables Vol C Tables 4.2.6.8 and 6.1.1.4'
Mn Mn 0.3368 0.7283 'International Tables Vol C Tables 4.2.6.8 and 6.1.1.4'
Ru Ru -1.2594 0.8363 'International Tables Vol C Tables 4.2.6.8 and 6.1.1.4'

loop_
_geom_angle_atom_site_label_1
_geom_angle_atom_site_label_2
_geom_angle_atom_site_label_3
_geom_angle
_geom_angle_site_symmetry_3
O1 C1 C6 124.6(7) .
O1 C1 C2 114.1(7) .
C6 C1 C2 121.3(7) .
C3 C2 C1 115.2(9) .
C3 C2 H2 122.4 .
C1 C2 H2 122.4 .
C4 C3 C2 124.5(9) .
C4 C3 H3 117.7 .
C2 C3 H3 117.7 .
C3 C4 C5 119.8(8) .
C3 C4 Cl1 120.1(8) .
C5 C4 Cl1 120.1(9) .
C6 C5 C4 118.6(9) .
C6 C5 H5 120.7 .
C4 C5 H5 120.7 .
C1 C6 C5 120.5(8) .
C1 C6 C7 123.5(6) .
C5 C6 C7 115.9(8) .
N1 C7 C6 130.4(7) .
N1 C7 H7 114.8 .
C6 C7 H7 114.8 .
N1 C8 C13 107.9(6) .
N1 C8 C9 117.3(7) .
C13 C8 C9 106.1(6) .
N1 C8 H8 108.4 .
C13 C8 H8 108.4 .
C9 C8 H8 108.4 .
C10 C9 C8 109.3(7) .
C10 C9 H9A 109.8 .
C8 C9 H9A 109.8 .
C10 C9 H9B 109.8 .
C8 C9 H9B 109.8 .
H9A C9 H9B 108.3 .
C11 C10 C9 113.1(7) .
C11 C10 H10A 109.0 .
C9 C10 H10A 109.0 .
C11 C10 H10B 109.0 .
C9 C10 H10B 109.0 .
H10A C10 H10B 107.8 .
C10 C11 C12 109.3(7) .
C10 C11 H11A 109.8 .
C12 C11 H11A 109.8 .
C10 C11 H11B 109.8 .
C12 C11 H11B 109.8 .
H11A C11 H11B 108.3 .
C11 C12 C13 104.1(6) .
C11 C12 H12A 110.9 .
C13 C12 H12A 110.9 .
C11 C12 H12B 110.9 .
C13 C12 H12B 110.9 .
H12A C12 H12B 109.0 .
C8 C13 N2 105.4(6) .
C8 C13 C12 116.3(7) .
N2 C13 C12 113.8(6) .
C8 C13 H13 107.0 .
N2 C13 H13 107.0 .
C12 C13 H13 107.0 .
N2 C14 C15 127.9(7) .
N2 C14 H14 116.0 .
C15 C14 H14 116.0 .
C16 C15 C14 118.3(7) .
C16 C15 C20 117.2(7) .
C14 C15 C20 122.6(7) .
C15 C16 C17 121.8(7) .
C15 C16 H16 119.1 .
C17 C16 H16 119.1 .
C18 C17 C16 119.4(7) .
C18 C17 Cl2 122.7(7) .
C16 C17 Cl2 117.8(6) .
C17 C18 C19 120.5(8) .
C17 C18 H18 119.8 .
C19 C18 H18 119.8 .
C20 C19 C18 120.3(7) .
C20 C19 H19 119.9 .
C18 C19 H19 119.9 .
O2 C20 C19 116.3(6) .
O2 C20 C15 123.2(7) .
C19 C20 C15 120.5(7) .
O3 C21 C22 115.7(8) .
O3 C21 C26 123.5(7) .
C22 C21 C26 120.7(8) .
C21 C22 C23 120.0(10) .
C21 C22 H22 120.0 .
C23 C22 H22 120.0 .
C24 C23 C22 119.9(9) .
C24 C23 H23 120.0 .
C22 C23 H23 120.0 .
C23 C24 C25 119.5(9) .
C23 C24 H24 120.3 .
C25 C24 H24 120.3 .
C26 C25 C24 117.3(9) .
C26 C25 H25 121.4 .
C24 C25 H25 121.4 .
C25 C26 C21 122.3(8) .
C25 C26 C27 113.1(8) .
C21 C26 C27 124.6(7) .
N3 C27 C26 122.2(7) .
N3 C27 H27 118.9 .
C26 C27 H27 118.9 .
C29 C28 N3 106.8(6) .
C29 C28 H28A 110.4 .
N3 C28 H28A 110.4 .
C29 C28 H28B 110.4 .
N3 C28 H28B 110.4 .
H28A C28 H28B 108.6 .
N4 C29 C28 110.2(6) .
N4 C29 H29A 109.6 .
C28 C29 H29A 109.6 .
N4 C29 H29B 109.6 .
C28 C29 H29B 109.6 .
H29A C29 H29B 108.1 .
N4 C30 C31 126.2(7) .
N4 C30 H30 116.9 .
C31 C30 H30 116.9 .
C32 C31 C36 120.9(8) .
C32 C31 C30 115.9(8) .
C36 C31 C30 123.2(7) .
C31 C32 C33 116.8(10) .
C31 C32 H32 121.6 .
C33 C32 H32 121.6 .
C34 C33 C32 123.5(9) .
C34 C33 H33 118.2 .
C32 C33 H33 118.2 .
C35 C34 C33 116.8(8) .
C35 C34 H34 121.6 .
C33 C34 H34 121.6 .
C34 C35 C36 121.5(9) .
C34 C35 H35 119.3 .
C36 C35 H35 119.3 .
O4 C36 C31 124.5(7) .
O4 C36 C35 114.4(8) .
C31 C36 C35 120.4(8) .
C38 C37 C42 120.0(6) .
C38 C37 O5 115.0(6) .
C42 C37 O5 125.0(6) .
C37 C38 C39 120.0(6) .
C37 C38 H38 120.0 .
C39 C38 H38 120.0 .
C40 C39 C38 120.0(6) .
C40 C39 H39 120.0 .
C38 C39 H39 120.0 .
C39 C40 C41 120.0(7) .
C39 C40 Cl3 118.6(6) .
C41 C40 Cl3 121.4(6) .
C42 C41 C40 120.0(7) .
C42 C41 H41 120.0 .
C40 C41 H41 120.0 .
C41 C42 C37 120.0(7) .
C41 C42 C43 115.6(6) .
C37 C42 C43 123.3(6) .
N6 C43 C42 126.7(6) .
N6 C43 H43 116.6 .
C42 C43 H43 116.6 .
N6 C44 C49 108.7(6) .
N6 C44 C45 112.5(6) .
C49 C44 C45 112.8(6) .
N6 C44 H44 107.5 .
C49 C44 H44 107.5 .
C45 C44 H44 107.5 .
C44 C45 C46 103.6(6) .
C44 C45 H45A 111.0 .
C46 C45 H45A 111.0 .
C44 C45 H45B 111.0 .
C46 C45 H45B 111.0 .
H45A C45 H45B 109.0 .
C47 C46 C45 110.5(6) .
C47 C46 H46A 109.6 .
C45 C46 H46A 109.6 .
C47 C46 H46B 109.6 .
C45 C46 H46B 109.6 .
H46A C46 H46B 108.1 .
C46 C47 C48 107.2(6) .
C46 C47 H47A 110.3 .
C48 C47 H47A 110.3 .
C46 C47 H47B 110.3 .
C48 C47 H47B 110.3 .
H47A C47 H47B 108.5 .
C49 C48 C47 106.2(6) .
C49 C48 H48A 110.5 .
C47 C48 H48A 110.5 .
C49 C48 H48B 110.5 .
C47 C48 H48B 110.5 .
H48A C48 H48B 108.7 .
N5 C49 C44 109.3(5) .
N5 C49 C48 113.2(6) .
C44 C49 C48 110.2(6) .
N5 C49 H49 108.0 .
C44 C49 H49 108.0 .
C48 C49 H49 108.0 .
N5 C50 C51 128.7(6) .
N5 C50 H50 115.6 .
C51 C50 H50 115.6 .
C56 C51 C50 124.2(6) .
C56 C51 C52 117.5(6) .
C50 C51 C52 117.6(6) .
C53 C52 C51 121.1(6) .
C53 C52 H52 119.4 .
C51 C52 H52 119.4 .
C52 C53 C54 121.5(7) .
C52 C53 Cl4 121.5(6) .
C54 C53 Cl4 117.0(6) .
C55 C54 C53 118.4(7) .
C55 C54 H54 120.8 .
C53 C54 H54 120.8 .
C54 C55 C56 122.6(6) .
C54 C55 H55 118.7 .
C56 C55 H55 118.7 .
O6 C56 C55 117.5(6) .
O6 C56 C51 123.7(6) .
C55 C56 C51 118.8(6) .
O7 C57 C62 123.3(7) .
O7 C57 C58 118.9(7) .
C62 C57 C58 117.6(8) .
C57 C58 C59 121.2(8) .
C57 C58 H58 119.4 .
C59 C58 H58 119.4 .
C60 C59 C58 119.9(8) .
C60 C59 H59 120.1 .
C58 C59 H59 120.1 .
C59 C60 C61 120.0(8) .
C59 C60 H60 120.0 .
C61 C60 H60 120.0 .
C60 C61 C62 118.7(8) .
C60 C61 H61 120.7 .
C62 C61 H61 120.7 .
C57 C62 C61 122.6(8) .
C57 C62 C63 124.1(7) .
C61 C62 C63 113.3(7) .
N7 C63 C62 128.0(7) .
N7 C63 H63 116.0 .
C62 C63 H63 116.0 .
N7 C64 C65 109.3(6) .
N7 C64 H64A 109.8 .
C65 C64 H64A 109.8 .
N7 C64 H64B 109.8 .
C65 C64 H64B 109.8 .
H64A C64 H64B 108.3 .
N8 C65 C64 106.6(6) .
N8 C65 H65A 110.4 .
C64 C65 H65A 110.4 .
N8 C65 H65B 110.4 .
C64 C65 H65B 110.4 .
H65A C65 H65B 108.6 .
N8 C66 C67 127.8(7) .
N8 C66 H66 116.1 .
C67 C66 H66 116.1 .
C68 C67 C72 118.0(7) .
C68 C67 C66 121.9(7) .
C72 C67 C66 120.1(6) .
C69 C68 C67 123.6(8) .
C69 C68 H68 118.2 .
C67 C68 H68 118.2 .
C68 C69 C70 117.5(8) .
C68 C69 H69 121.3 .
C70 C69 H69 121.3 .
C69 C70 C71 122.5(7) .
C69 C70 H70 118.7 .
C71 C70 H70 118.7 .
C72 C71 C70 117.4(8) .
C72 C71 H71 121.3 .
C70 C71 H71 121.3 .
C71 C72 O8 115.6(7) .
C71 C72 C67 120.8(7) .
O8 C72 C67 123.5(6) .
N9 C73 Ru1 178.0(7) .
N10 C74 Ru2 170.3(7) .
N11 C75 Ru2 176.4(7) .
N12 C76 Ru1 170.7(7) 1_546
O9 C77 C78 119.4(7) .
O9 C77 C82 120.0(7) .
C78 C77 C82 120.6(8) .
C79 C78 C77 121.1(8) .
C79 C78 H78 119.5 .
C77 C78 H78 119.5 .
C80 C79 C78 120.3(8) .
C80 C79 H79 119.8 .
C78 C79 H79 119.8 .
C79 C80 C81 120.1(9) .
C79 C80 H80 120.0 .
C81 C80 H80 120.0 .
C82 C81 C80 117.9(8) .
C82 C81 H81 121.0 .
C80 C81 H81 121.0 .
C81 C82 C77 120.0(8) .
C81 C82 C83 115.3(7) .
C77 C82 C83 123.9(7) .
N13 C83 C82 129.1(8) .
N13 C83 H83 115.5 .
C82 C83 H83 115.5 .
N13 C84 C85 105.2(6) .
N13 C84 H84A 110.7 .
C85 C84 H84A 110.7 .
N13 C84 H84B 110.7 .
C85 C84 H84B 110.7 .
H84A C84 H84B 108.8 .
N14 C85 C84 105.6(6) .
N14 C85 H85A 110.6 .
C84 C85 H85A 110.6 .
N14 C85 H85B 110.6 .
C84 C85 H85B 110.6 .
H85A C85 H85B 108.7 .
N14 C86 C87 127.8(7) .
N14 C86 H86 116.1 .
C87 C86 H86 116.1 .
C88 C87 C92 119.9(7) .
C88 C87 C86 120.2(8) .
C92 C87 C86 119.5(7) .
C87 C88 C89 119.4(8) .
C87 C88 H88 120.3 .
C89 C88 H88 120.3 .
C88 C89 C90 123.7(9) .
C88 C89 H89 118.2 .
C90 C89 H89 118.2 .
C89 C90 C91 116.8(8) .
C89 C90 H90 121.6 .
C91 C90 H90 121.6 .
C92 C91 C90 121.4(9) .
C92 C91 H91 119.3 .
C90 C91 H91 119.3 .
O10 C92 C91 117.3(7) .
O10 C92 C87 123.8(7) .
C91 C92 C87 118.7(8) .
O11 C93 C94 116.6(6) .
O11 C93 C98 123.1(6) .
C94 C93 C98 120.2(6) .
C95 C94 C93 117.3(7) .
C95 C94 H94 121.3 .
C93 C94 H94 121.3 .
C94 C95 C96 125.1(6) .
C94 C95 H95 117.5 .
C96 C95 H95 117.5 .
C95 C96 C97 118.3(7) .
C95 C96 Cl5 122.8(5) .
C97 C96 Cl5 118.9(5) .
C96 C97 C98 118.4(7) .
C96 C97 H97 120.8 .
C98 C97 H97 120.8 .
C93 C98 C97 120.6(6) .
C93 C98 C99 126.3(6) .
C97 C98 C99 113.0(6) .
N15 C99 C98 127.2(7) .
N15 C99 H99 116.4 .
C98 C99 H99 116.4 .
N15 C100 C101 116.9(6) .
N15 C100 C105 105.4(5) .
C101 C100 C105 111.1(7) .
N15 C100 H100 107.7 .
C101 C100 H100 107.7 .
C105 C100 H100 107.7 .
C102 C101 C100 108.2(7) .
C102 C101 H10C 110.1 .
C100 C101 H10C 110.1 .
C102 C101 H10D 110.1 .
C100 C101 H10D 110.1 .
H10C C101 H10D 108.4 .
C101 C102 C103 115.0(7) .
C101 C102 H10E 108.5 .
C103 C102 H10E 108.5 .
C101 C102 H10F 108.5 .
C103 C102 H10F 108.5 .
H10E C102 H10F 107.5 .
C104 C103 C102 106.3(7) .
C104 C103 H10G 110.5 .
C102 C103 H10G 110.5 .
C104 C103 H10H 110.5 .
C102 C103 H10H 110.5 .
H10G C103 H10H 108.7 .
C103 C104 C105 111.8(6) .
C103 C104 H10I 109.3 .
C105 C104 H10I 109.3 .
C103 C104 H10J 109.3 .
C105 C104 H10J 109.3 .
H10I C104 H10J 107.9 .
N16 C105 C104 113.3(6) .
N16 C105 C100 107.9(6) .
C104 C105 C100 109.5(6) .
N16 C105 H105 108.7 .
C104 C105 H105 108.7 .
C100 C105 H105 108.7 .
N16 C106 C107 125.6(6) .
N16 C106 H106 117.2 .
C107 C106 H106 117.2 .
C108 C107 C112 118.4(7) .
C108 C107 C106 116.1(6) .
C112 C107 C106 125.3(6) .
C107 C108 C109 122.3(6) .
C107 C108 H108 118.8 .
C109 C108 H108 118.8 .
C110 C109 C108 118.5(7) .
C110 C109 Cl6 119.8(6) .
C108 C109 Cl6 121.7(5) .
C111 C110 C109 118.3(7) .
C111 C110 H110 120.8 .
C109 C110 H110 120.8 .
C110 C111 C112 123.9(7) .
C110 C111 H111 118.1 .
C112 C111 H111 118.1 .
O12 C112 C111 117.7(6) .
O12 C112 C107 123.5(7) .
C111 C112 C107 118.7(6) .
O13 C113 C118 128.1(7) .
O13 C113 C114 115.3(7) .
C118 C113 C114 116.6(7) .
C115 C114 C113 123.3(9) .
C115 C114 H114 118.4 .
C113 C114 H114 118.4 .
C114 C115 C116 118.9(9) .
C114 C115 H115 120.6 .
C116 C115 H115 120.6 .
C117 C116 C115 120.7(8) .
C117 C116 H116 119.7 .
C115 C116 H116 119.7 .
C116 C117 C118 118.6(8) .
C116 C117 H117 120.7 .
C118 C117 H117 120.7 .
C113 C118 C117 121.8(8) .
C113 C118 C119 122.6(7) .
C117 C118 C119 115.6(7) .
N17 C119 C118 126.4(7) .
N17 C119 H119 116.8 .
C118 C119 H119 116.8 .
N17 C120 C121 109.6(6) .
N17 C120 H12C 109.8 .
C121 C120 H12C 109.8 .
N17 C120 H12D 109.8 .
C121 C120 H12D 109.8 .
H12C C120 H12D 108.2 .
N18 C121 C120 110.1(6) .
N18 C121 H12E 109.6 .
C120 C121 H12E 109.6 .
N18 C121 H12F 109.6 .
C120 C121 H12F 109.6 .
H12E C121 H12F 108.1 .
N18 C122 C123 124.8(6) .
N18 C122 H122 117.6 .
C123 C122 H122 117.6 .
C128 C123 C124 118.3(7) .
C128 C123 C122 123.5(6) .
C124 C123 C122 118.1(7) .
C125 C124 C123 121.1(8) .
C125 C124 H124 119.4 .
C123 C124 H124 119.4 .
C126 C125 C124 120.4(8) .
C126 C125 H125 119.8 .
C124 C125 H125 119.8 .
C125 C126 C127 120.9(7) .
C125 C126 H126 119.6 .
C127 C126 H126 119.6 .
C128 C127 C126 119.9(7) .
C128 C127 H127 120.0 .
C126 C127 H127 120.0 .
O14 C128 C127 117.6(7) .
O14 C128 C123 123.3(6) .
C127 C128 C123 119.0(7) .
O15 C129 C134 127.2(7) .
O15 C129 C130 115.0(6) .
C134 C129 C130 117.8(7) .
C131 C130 C129 118.9(7) .
C131 C130 H130 120.5 .
C129 C130 H130 120.5 .
C130 C131 C132 122.3(7) .
C130 C131 H131 118.8 .
C132 C131 H131 118.8 .
C133 C132 C131 121.1(7) .
C133 C132 Cl7 119.4(6) .
C131 C132 Cl7 119.5(6) .
C132 C133 C134 119.3(7) .
C132 C133 H133 120.3 .
C134 C133 H133 120.3 .
C133 C134 C129 120.5(7) .
C133 C134 C135 115.3(6) .
C129 C134 C135 123.7(6) .
N19 C135 C134 124.6(6) .
N19 C135 H135 117.7 .
C134 C135 H135 117.7 .
N19 C136 C141 106.5(6) .
N19 C136 C137 116.8(7) .
C141 C136 C137 111.4(8) .
N19 C136 H136 107.2 .
C141 C136 H136 107.2 .
C137 C136 H136 107.2 .
C138 C137 C136 106.9(7) .
C138 C137 H13A 110.3 .
C136 C137 H13A 110.3 .
C138 C137 H13B 110.3 .
C136 C137 H13B 110.3 .
H13A C137 H13B 108.6 .
C139 C138 C137 107.6(7) .
C139 C138 H13C 110.2 .
C137 C138 H13C 110.2 .
C139 C138 H13D 110.2 .
C137 C138 H13D 110.2 .
H13C C138 H13D 108.5 .
C138 C139 C140 109.8(7) .
C138 C139 H13E 109.7 .
C140 C139 H13E 109.7 .
C138 C139 H13F 109.7 .
C140 C139 H13F 109.7 .
H13E C139 H13F 108.2 .
C141 C140 C139 110.0(8) .
C141 C140 H14A 109.7 .
C139 C140 H14A 109.7 .
C141 C140 H14B 109.7 .
C139 C140 H14B 109.7 .
H14A C140 H14B 108.2 .
N20 C141 C140 117.2(7) .
N20 C141 C136 108.0(7) .
C140 C141 C136 111.7(7) .
N20 C141 H141 106.4 .
C140 C141 H141 106.4 .
C136 C141 H141 106.4 .
N20 C142 C143 126.4(7) .
N20 C142 H142 116.8 .
C143 C142 H142 116.8 .
C144 C143 C148 119.2(7) .
C144 C143 C142 116.5(7) .
C148 C143 C142 124.1(7) .
C145 C144 C143 122.6(8) .
C145 C144 H144 118.7 .
C143 C144 H144 118.7 .
C144 C145 C146 119.8(7) .
C144 C145 Cl8 121.7(7) .
C146 C145 Cl8 118.5(6) .
C147 C146 C145 119.3(7) .
C147 C146 H146 120.4 .
C145 C146 H146 120.4 .
C146 C147 C148 122.2(7) .
C146 C147 H147 118.9 .
C148 C147 H147 118.9 .
O16 C148 C147 119.5(6) .
O16 C148 C143 123.5(7) .
C147 C148 C143 116.9(7) .
N21 C149 Ru3 177.5(6) .
N22 C150 Ru3 179.1(8) .
N23 C151 Ru4 167.7(7) .
N24 C152 Ru4 170.7(7) .
O3 Mn1 O4 95.8(3) .
O3 Mn1 N3 92.0(3) .
O4 Mn1 N3 172.2(3) .
O3 Mn1 N4 173.5(3) .
O4 Mn1 N4 90.3(3) .
N3 Mn1 N4 81.9(2) .
O3 Mn1 N9 92.2(2) .
O4 Mn1 N9 90.0(2) .
N3 Mn1 N9 89.5(3) .
N4 Mn1 N9 85.3(3) .
O3 Mn1 N10 91.5(2) .
O4 Mn1 N10 91.4(2) .
N3 Mn1 N10 88.6(3) .
N4 Mn1 N10 90.8(2) .
N9 Mn1 N10 175.9(2) .
O8 Mn2 O7 94.1(2) .
O8 Mn2 N8 91.9(2) .
O7 Mn2 N8 173.6(2) .
O8 Mn2 N7 174.8(2) .
O7 Mn2 N7 91.1(2) .
N8 Mn2 N7 83.0(2) .
O8 Mn2 N12 93.4(2) .
O7 Mn2 N12 93.9(2) .
N8 Mn2 N12 88.0(2) .
N7 Mn2 N12 85.8(2) .
O8 Mn2 N11 92.9(2) .
O7 Mn2 N11 90.0(2) .
N8 Mn2 N11 87.4(2) .
N7 Mn2 N11 87.5(2) .
N12 Mn2 N11 172.4(2) .
O10 Mn3 O9 95.6(2) .
O10 Mn3 N13 171.2(3) .
O9 Mn3 N13 93.2(2) .
O10 Mn3 N14 90.7(2) .
O9 Mn3 N14 173.4(2) .
N13 Mn3 N14 80.6(2) .
O10 Mn3 N21 90.2(2) .
O9 Mn3 N21 94.2(2) .
N13 Mn3 N21 88.8(3) .
N14 Mn3 N21 87.9(2) .
O10 Mn3 N24 93.9(2) 1_546
O9 Mn3 N24 88.7(2) 1_546
N13 Mn3 N24 86.6(2) 1_546
N14 Mn3 N24 88.8(2) 1_546
N21 Mn3 N24 174.7(2) 1_546
O14 Mn4 O13 94.6(2) .
O14 Mn4 N18 90.5(2) .
O13 Mn4 N18 174.9(2) .
O14 Mn4 N17 172.2(2) .
O13 Mn4 N17 92.6(2) .
N18 Mn4 N17 82.3(2) .
O14 Mn4 N22 94.9(2) .
O13 Mn4 N22 90.4(2) .
N18 Mn4 N22 89.6(2) .
N17 Mn4 N22 88.0(3) .
O14 Mn4 N23 92.1(2) .
O13 Mn4 N23 90.9(2) .
N18 Mn4 N23 88.5(2) .
N17 Mn4 N23 84.7(2) .
N22 Mn4 N23 172.7(2) .
C7 N1 C8 126.2(7) .
C7 N1 Ru1 121.7(5) .
C8 N1 Ru1 112.1(5) .
C14 N2 C13 124.5(6) .
C14 N2 Ru1 124.3(5) .
C13 N2 Ru1 111.2(5) .
C27 N3 C28 116.1(6) .
C27 N3 Mn1 128.4(5) .
C28 N3 Mn1 115.5(4) .
C30 N4 C29 119.9(6) .
C30 N4 Mn1 126.5(5) .
C29 N4 Mn1 112.8(5) .
C50 N5 C49 127.9(6) .
C50 N5 Ru2 122.0(5) .
C49 N5 Ru2 110.1(4) .
C43 N6 C44 125.8(6) .
C43 N6 Ru2 123.5(5) .
C44 N6 Ru2 110.7(4) .
C63 N7 C64 126.8(6) .
C63 N7 Mn2 123.1(5) .
C64 N7 Mn2 109.9(4) .
C66 N8 C65 121.8(6) .
C66 N8 Mn2 125.9(5) .
C65 N8 Mn2 112.3(4) .
C73 N9 Mn1 167.4(7) .
C74 N10 Mn1 146.5(6) .
C75 N11 Mn2 148.1(6) .
C76 N12 Mn2 166.3(6) .
C83 N13 C84 123.5(6) .
C83 N13 Mn3 120.8(6) .
C84 N13 Mn3 115.6(5) .
C86 N14 C85 121.5(6) .
C86 N14 Mn3 125.4(5) .
C85 N14 Mn3 113.0(4) .
C99 N15 C100 125.4(6) .
C99 N15 Ru3 122.5(5) .
C100 N15 Ru3 112.1(4) .
C106 N16 C105 125.1(6) .
C106 N16 Ru3 125.3(5) .
C105 N16 Ru3 109.4(4) .
C119 N17 C120 123.2(7) .
C119 N17 Mn4 122.9(5) .
C120 N17 Mn4 113.6(5) .
C122 N18 C121 124.8(6) .
C122 N18 Mn4 124.6(5) .
C121 N18 Mn4 110.3(5) .
C135 N19 C136 120.3(6) .
C135 N19 Ru4 126.3(5) .
C136 N19 Ru4 113.3(5) .
C142 N20 C141 124.3(7) .
C142 N20 Ru4 124.3(6) .
C141 N20 Ru4 111.4(5) .
C149 N21 Mn3 171.7(7) .
C150 N22 Mn4 171.2(7) .
C151 N23 Mn4 151.0(6) .
C152 N24 Mn3 143.6(6) 1_564
C1 O1 Ru1 124.1(5) .
C20 O2 Ru1 123.5(5) .
C21 O3 Mn1 129.0(5) .
C36 O4 Mn1 128.8(5) .
C37 O5 Ru2 124.1(4) .
C56 O6 Ru2 125.2(4) .
C57 O7 Mn2 129.9(5) .
C72 O8 Mn2 126.8(4) .
C77 O9 Mn3 127.7(5) .
C92 O10 Mn3 128.4(5) .
C93 O11 Ru3 124.8(4) .
C112 O12 Ru3 124.0(4) .
C113 O13 Mn4 126.4(5) .
C128 O14 Mn4 127.0(4) .
C129 O15 Ru4 123.2(4) .
C148 O16 Ru4 126.8(4) .
N2 Ru1 O1 173.3(3) .
N2 Ru1 O2 91.0(2) .
O1 Ru1 O2 94.61(19) .
N2 Ru1 C73 87.0(3) .
O1 Ru1 C73 89.4(3) .
O2 Ru1 C73 89.2(3) .
N2 Ru1 N1 82.3(3) .
O1 Ru1 N1 92.1(2) .
O2 Ru1 N1 173.3(2) .
C73 Ru1 N1 90.8(3) .
N2 Ru1 C76 93.0(3) 1_564
O1 Ru1 C76 90.7(3) 1_564
O2 Ru1 C76 90.6(3) 1_564
C73 Ru1 C76 179.8(4) 1_564
N1 Ru1 C76 89.4(3) 1_564
O5 Ru2 N6 91.6(2) .
O5 Ru2 O6 93.38(19) .
N6 Ru2 O6 173.0(2) .
O5 Ru2 N5 171.8(2) .
N6 Ru2 N5 83.3(2) .
O6 Ru2 N5 92.3(2) .
O5 Ru2 C74 93.5(2) .
N6 Ru2 C74 88.6(3) .
O6 Ru2 C74 86.1(3) .
N5 Ru2 C74 92.8(3) .
O5 Ru2 C75 86.6(2) .
N6 Ru2 C75 90.6(3) .
O6 Ru2 C75 94.7(2) .
N5 Ru2 C75 87.1(3) .
C74 Ru2 C75 179.2(3) .
C149 Ru3 O12 90.1(2) .
C149 Ru3 O11 89.9(2) .
O12 Ru3 O11 94.5(2) .
C149 Ru3 N16 87.8(3) .
O12 Ru3 N16 90.3(2) .
O11 Ru3 N16 174.7(2) .
C149 Ru3 N15 91.9(3) .
O12 Ru3 N15 173.5(2) .
O11 Ru3 N15 91.6(2) .
N16 Ru3 N15 83.7(2) .
C149 Ru3 C150 177.9(3) .
O12 Ru3 C150 87.8(3) .
O11 Ru3 C150 90.4(3) .
N16 Ru3 C150 92.1(3) .
N15 Ru3 C150 90.2(3) .
N19 Ru4 O16 172.4(2) .
N19 Ru4 O15 92.6(2) .
O16 Ru4 O15 93.38(19) .
N19 Ru4 N20 82.9(3) .
O16 Ru4 N20 91.3(3) .
O15 Ru4 N20 175.0(3) .
N19 Ru4 C152 87.4(3) .
O16 Ru4 C152 87.7(3) .
O15 Ru4 C152 92.6(2) .
N20 Ru4 C152 89.1(3) .
N19 Ru4 C151 92.6(3) .
O16 Ru4 C151 92.4(3) .
O15 Ru4 C151 87.0(3) .
N20 Ru4 C151 91.2(3) .
C152 Ru4 C151 179.7(4) .

loop_
_geom_bond_atom_site_label_1
_geom_bond_atom_site_label_2
_geom_bond_distance
_geom_bond_site_symmetry_2
C1 O1 1.350(9) .
C1 C6 1.386(12) .
C1 C2 1.412(12) .
C2 C3 1.408(13) .
C2 H2 0.9300 .
C3 C4 1.333(15) .
C3 H3 0.9300 .
C4 C5 1.402(14) .
C4 Cl1 1.763(8) .
C5 C6 1.398(10) .
C5 H5 0.9300 .
C6 C7 1.480(11) .
C7 N1 1.228(10) .
C7 H7 0.9300 .
C8 N1 1.454(9) .
C8 C13 1.520(11) .
C8 C9 1.597(11) .
C8 H8 0.9800 .
C9 C10 1.519(11) .
C9 H9A 0.9700 .
C9 H9B 0.9700 .
C10 C11 1.500(13) .
C10 H10A 0.9700 .
C10 H10B 0.9700 .
C11 C12 1.525(11) .
C11 H11A 0.9700 .
C11 H11B 0.9700 .
C12 C13 1.587(11) .
C12 H12A 0.9700 .
C12 H12B 0.9700 .
C13 N2 1.539(9) .
C13 H13 0.9800 .
C14 N2 1.303(11) .
C14 C15 1.393(11) .
C14 H14 0.9300 .
C15 C16 1.359(11) .
C15 C20 1.462(11) .
C16 C17 1.410(11) .
C16 H16 0.9300 .
C17 C18 1.377(12) .
C17 Cl2 1.742(8) .
C18 C19 1.392(11) .
C18 H18 0.9300 .
C19 C20 1.360(10) .
C19 H19 0.9300 .
C20 O2 1.346(8) .
C21 O3 1.357(10) .
C21 C22 1.371(11) .
C21 C26 1.375(12) .
C22 C23 1.379(13) .
C22 H22 0.9300 .
C23 C24 1.374(15) .
C23 H23 0.9300 .
C24 C25 1.472(12) .
C24 H24 0.9300 .
C25 C26 1.336(12) .
C25 H25 0.9300 .
C26 C27 1.500(11) .
C27 N3 1.287(9) .
C27 H27 0.9300 .
C28 C29 1.493(11) .
C28 N3 1.510(10) .
C28 H28A 0.9700 .
C28 H28B 0.9700 .
C29 N4 1.492(10) .
C29 H29A 0.9700 .
C29 H29B 0.9700 .
C30 N4 1.269(9) .
C30 C31 1.419(11) .
C30 H30 0.9300 .
C31 C32 1.396(12) .
C31 C36 1.396(12) .
C32 C33 1.433(13) .
C32 H32 0.9300 .
C33 C34 1.400(15) .
C33 H33 0.9300 .
C34 C35 1.395(13) .
C34 H34 0.9300 .
C35 C36 1.400(11) .
C35 H35 0.9300 .
C36 O4 1.313(10) .
C37 C38 1.390(9) .
C37 C42 1.390(10) .
C37 O5 1.398(8) .
C38 C39 1.390(10) .
C38 H38 0.9300 .
C39 C40 1.390(11) .
C39 H39 0.9300 .
C40 C41 1.390(11) .
C40 Cl3 1.797(8) .
C41 C42 1.390(10) .
C41 H41 0.9300 .
C42 C43 1.423(10) .
C43 N6 1.330(9) .
C43 H43 0.9300 .
C44 N6 1.485(9) .
C44 C49 1.497(9) .
C44 C45 1.569(10) .
C44 H44 0.9800 .
C45 C46 1.602(11) .
C45 H45A 0.9700 .
C45 H45B 0.9700 .
C46 C47 1.540(12) .
C46 H46A 0.9700 .
C46 H46B 0.9700 .
C47 C48 1.574(10) .
C47 H47A 0.9700 .
C47 H47B 0.9700 .
C48 C49 1.571(10) .
C48 H48A 0.9700 .
C48 H48B 0.9700 .
C49 N5 1.463(9) .
C49 H49 0.9800 .
C50 N5 1.289(9) .
C50 C51 1.451(10) .
C50 H50 0.9300 .
C51 C56 1.413(9) .
C51 C52 1.452(9) .
C52 C53 1.347(10) .
C52 H52 0.9300 .
C53 C54 1.403(10) .
C53 Cl4 1.764(7) .
C54 C55 1.377(10) .
C54 H54 0.9300 .
C55 C56 1.407(10) .
C55 H55 0.9300 .
C56 O6 1.354(8) .
C57 O7 1.330(10) .
C57 C62 1.362(11) .
C57 C58 1.398(11) .
C58 C59 1.415(11) .
C58 H58 0.9300 .
C59 C60 1.370(13) .
C59 H59 0.9300 .
C60 C61 1.395(12) .
C60 H60 0.9300 .
C61 C62 1.417(11) .
C61 H61 0.9300 .
C62 C63 1.484(11) .
C63 N7 1.248(10) .
C63 H63 0.9300 .
C64 N7 1.484(10) .
C64 C65 1.533(11) .
C64 H64A 0.9700 .
C64 H64B 0.9700 .
C65 N8 1.486(9) .
C65 H65A 0.9700 .
C65 H65B 0.9700 .
C66 N8 1.253(10) .
C66 C67 1.455(11) .
C66 H66 0.9300 .
C67 C68 1.393(10) .
C67 C72 1.422(11) .
C68 C69 1.352(11) .
C68 H68 0.9300 .
C69 C70 1.406(12) .
C69 H69 0.9300 .
C70 C71 1.414(11) .
C70 H70 0.9300 .
C71 C72 1.396(11) .
C71 H71 0.9300 .
C72 O8 1.412(9) .
C73 N9 1.121(9) .
C73 Ru1 2.045(7) .
C74 N10 1.095(10) .
C74 Ru2 2.081(8) .
C75 N11 1.089(9) .
C75 Ru2 2.084(7) .
C76 N12 1.130(10) .
C76 Ru1 2.078(7) 1_546
C77 O9 1.345(10) .
C77 C78 1.384(11) .
C77 C82 1.423(11) .
C78 C79 1.381(13) .
C78 H78 0.9300 .
C79 C80 1.359(13) .
C79 H79 0.9300 .
C80 C81 1.500(13) .
C80 H80 0.9300 .
C81 C82 1.366(12) .
C81 H81 0.9300 .
C82 C83 1.438(11) .
C83 N13 1.307(10) .
C83 H83 0.9300 .
C84 N13 1.503(10) .
C84 C85 1.542(10) .
C84 H84A 0.9700 .
C84 H84B 0.9700 .
C85 N14 1.516(10) .
C85 H85A 0.9700 .
C85 H85B 0.9700 .
C86 N14 1.227(9) .
C86 C87 1.487(11) .
C86 H86 0.9300 .
C87 C88 1.358(12) .
C87 C92 1.473(11) .
C88 C89 1.362(12) .
C88 H88 0.9300 .
C89 C90 1.410(13) .
C89 H89 0.9300 .
C90 C91 1.417(12) .
C90 H90 0.9300 .
C91 C92 1.362(11) .
C91 H91 0.9300 .
C92 O10 1.321(10) .
C93 O11 1.338(8) .
C93 C94 1.378(9) .
C93 C98 1.405(10) .
C94 C95 1.354(10) .
C94 H94 0.9300 .
C95 C96 1.381(10) .
C95 H95 0.9300 .
C96 C97 1.382(9) .
C96 Cl5 1.785(7) .
C97 C98 1.411(10) .
C97 H97 0.9300 .
C98 C99 1.467(9) .
C99 N15 1.288(9) .
C99 H99 0.9300 .
C100 N15 1.477(9) .
C100 C101 1.509(10) .
C100 C105 1.589(10) .
C100 H100 0.9800 .
C101 C102 1.468(10) .
C101 H10C 0.9700 .
C101 H10D 0.9700 .
C102 C103 1.636(12) .
C102 H10E 0.9700 .
C102 H10F 0.9700 .
C103 C104 1.512(11) .
C103 H10G 0.9700 .
C103 H10H 0.9700 .
C104 C105 1.555(10) .
C104 H10I 0.9700 .
C104 H10J 0.9700 .
C105 N16 1.531(9) .
C105 H105 0.9800 .
C106 N16 1.265(9) .
C106 C107 1.482(10) .
C106 H106 0.9300 .
C107 C108 1.362(10) .
C107 C112 1.392(10) .
C108 C109 1.412(10) .
C108 H108 0.9300 .
C109 C110 1.377(9) .
C109 Cl6 1.755(7) .
C110 C111 1.362(10) .
C110 H110 0.9300 .
C111 C112 1.369(11) .
C111 H111 0.9300 .
C112 O12 1.366(8) .
C113 O13 1.316(9) .
C113 C118 1.353(11) .
C113 C114 1.412(12) .
C114 C115 1.357(11) .
C114 H114 0.9300 .
C115 C116 1.386(13) .
C115 H115 0.9300 .
C116 C117 1.371(12) .
C116 H116 0.9300 .
C117 C118 1.430(10) .
C117 H117 0.9300 .
C118 C119 1.484(12) .
C119 N17 1.321(10) .
C119 H119 0.9300 .
C120 N17 1.410(10) .
C120 C121 1.526(11) .
C120 H12C 0.9700 .
C120 H12D 0.9700 .
C121 N18 1.439(9) .
C121 H12E 0.9700 .
C121 H12F 0.9700 .
C122 N18 1.305(10) .
C122 C123 1.461(10) .
C122 H122 0.9300 .
C123 C128 1.405(11) .
C123 C124 1.421(10) .
C124 C125 1.357(12) .
C124 H124 0.9300 .
C125 C126 1.351(12) .
C125 H125 0.9300 .
C126 C127 1.403(11) .
C126 H126 0.9300 .
C127 C128 1.395(11) .
C127 H127 0.9300 .
C128 O14 1.342(9) .
C129 O15 1.312(9) .
C129 C134 1.426(10) .
C129 C130 1.428(11) .
C130 C131 1.352(10) .
C130 H130 0.9300 .
C131 C132 1.373(11) .
C131 H131 0.9300 .
C132 C133 1.358(11) .
C132 Cl7 1.792(7) .
C133 C134 1.390(10) .
C133 H133 0.9300 .
C134 C135 1.473(10) .
C135 N19 1.285(9) .
C135 H135 0.9300 .
C136 N19 1.508(9) .
C136 C141 1.531(12) .
C136 C137 1.564(14) .
C136 H136 0.9800 .
C137 C138 1.550(10) .
C137 H13A 0.9700 .
C137 H13B 0.9700 .
C138 C139 1.536(12) .
C138 H13C 0.9700 .
C138 H13D 0.9700 .
C139 C140 1.581(12) .
C139 H13E 0.9700 .
C139 H13F 0.9700 .
C140 C141 1.530(10) .
C140 H14A 0.9700 .
C140 H14B 0.9700 .
C141 N20 1.516(11) .
C141 H141 0.9800 .
C142 N20 1.292(10) .
C142 C143 1.496(11) .
C142 H142 0.9300 .
C143 C144 1.390(11) .
C143 C148 1.422(10) .
C144 C145 1.341(12) .
C144 H144 0.9300 .
C145 C146 1.404(12) .
C145 Cl8 1.751(7) .
C146 C147 1.371(10) .
C146 H146 0.9300 .
C147 C148 1.410(10) .
C147 H147 0.9300 .
C148 O16 1.321(9) .
C149 N21 1.122(10) .
C149 Ru3 2.029(8) .
C150 N22 1.120(10) .
C150 Ru3 2.083(8) .
C151 N23 1.129(10) .
C151 Ru4 2.098(8) .
C152 N24 1.146(9) .
C152 Ru4 2.056(7) .
Mn1 O3 1.895(5) .
Mn1 O4 1.932(5) .
Mn1 N3 1.977(6) .
Mn1 N4 2.015(6) .
Mn1 N9 2.275(7) .
Mn1 N10 2.304(7) .
Mn2 O8 1.848(5) .
Mn2 O7 1.934(5) .
Mn2 N8 1.999(6) .
Mn2 N7 2.071(6) .
Mn2 N12 2.254(7) .
Mn2 N11 2.345(6) .
Mn3 O10 1.891(5) .
Mn3 O9 1.913(5) .
Mn3 N13 1.984(6) .
Mn3 N14 2.056(6) .
Mn3 N21 2.245(6) .
Mn3 N24 2.280(7) 1_546
Mn4 O14 1.920(5) .
Mn4 O13 1.956(5) .
Mn4 N18 2.017(6) .
Mn4 N17 2.028(6) .
Mn4 N22 2.262(7) .
Mn4 N23 2.286(6) .
N1 Ru1 2.050(6) .
N2 Ru1 1.992(6) .
N5 Ru2 2.047(6) .
N6 Ru2 2.010(6) .
N15 Ru3 2.065(6) .
N16 Ru3 2.042(5) .
N19 Ru4 2.004(6) .
N20 Ru4 2.030(6) .
N24 Mn3 2.280(7) 1_564
O1 Ru1 2.027(5) .
O2 Ru1 2.034(5) .
O5 Ru2 1.977(4) .
O6 Ru2 2.014(5) .
O11 Ru3 2.041(4) .
O12 Ru3 2.031(5) .
O15 Ru4 2.030(5) .
O16 Ru4 2.025(5) .
Ru1 C76 2.078(8) 1_564

loop_
_geom_torsion_atom_site_label_1
_geom_torsion_atom_site_label_2
_geom_torsion_atom_site_label_3
_geom_torsion_atom_site_label_4
_geom_torsion
_geom_torsion_site_symmetry_1
_geom_torsion_site_symmetry_4
O1 C1 C2 C3 -175.1(7) . .
C6 C1 C2 C3 3.8(11) . .
C1 C2 C3 C4 -4.8(12) . .
C2 C3 C4 C5 3.8(13) . .
C2 C3 C4 Cl1 -177.4(7) . .
C3 C4 C5 C6 -1.6(12) . .
Cl1 C4 C5 C6 179.6(6) . .
O1 C1 C6 C5 176.7(7) . .
C2 C1 C6 C5 -2.0(12) . .
O1 C1 C6 C7 -0.9(12) . .
C2 C1 C6 C7 -179.6(7) . .
C4 C5 C6 C1 0.8(12) . .
C4 C5 C6 C7 178.6(7) . .
C1 C6 C7 N1 0.2(13) . .
C5 C6 C7 N1 -177.5(8) . .
N1 C8 C9 C10 173.2(7) . .
C13 C8 C9 C10 52.6(9) . .
C8 C9 C10 C11 -59.9(9) . .
C9 C10 C11 C12 65.5(9) . .
C10 C11 C12 C13 -60.1(10) . .
N1 C8 C13 N2 49.3(8) . .
C9 C8 C13 N2 175.7(6) . .
N1 C8 C13 C12 176.3(7) . .
C9 C8 C13 C12 -57.2(9) . .
C11 C12 C13 C8 61.3(10) . .
C11 C12 C13 N2 -175.9(7) . .
N2 C14 C15 C16 174.4(9) . .
N2 C14 C15 C20 -21.5(14) . .
C14 C15 C16 C17 170.5(8) . .
C20 C15 C16 C17 5.5(12) . .
C15 C16 C17 C18 -4.7(13) . .
C15 C16 C17 Cl2 175.1(7) . .
C16 C17 C18 C19 3.0(13) . .
Cl2 C17 C18 C19 -176.9(7) . .
C17 C18 C19 C20 -2.4(13) . .
C18 C19 C20 O2 -177.6(7) . .
C18 C19 C20 C15 3.4(12) . .
C16 C15 C20 O2 176.1(7) . .
C14 C15 C20 O2 11.8(12) . .
C16 C15 C20 C19 -4.9(11) . .
C14 C15 C20 C19 -169.2(8) . .
O3 C21 C22 C23 179.2(8) . .
C26 C21 C22 C23 -1.6(13) . .
C21 C22 C23 C24 -1.3(14) . .
C22 C23 C24 C25 5.0(14) . .
C23 C24 C25 C26 -5.9(13) . .
C24 C25 C26 C21 3.2(12) . .
C24 C25 C26 C27 -178.1(7) . .
O3 C21 C26 C25 179.6(7) . .
C22 C21 C26 C25 0.5(13) . .
O3 C21 C26 C27 1.0(12) . .
C22 C21 C26 C27 -178.1(8) . .
C25 C26 C27 N3 -179.0(8) . .
C21 C26 C27 N3 -0.3(12) . .
N3 C28 C29 N4 -38.4(10) . .
N4 C30 C31 C32 177.1(8) . .
N4 C30 C31 C36 -4.8(13) . .
C36 C31 C32 C33 3.2(13) . .
C30 C31 C32 C33 -178.7(8) . .
C31 C32 C33 C34 -3.0(15) . .
C32 C33 C34 C35 3.0(16) . .
C33 C34 C35 C36 -3.3(15) . .
C32 C31 C36 O4 -174.0(8) . .
C30 C31 C36 O4 7.9(12) . .
C32 C31 C36 C35 -3.6(12) . .
C30 C31 C36 C35 178.3(8) . .
C34 C35 C36 O4 175.0(8) . .
C34 C35 C36 C31 3.7(13) . .
C42 C37 C38 C39 0.0(11) . .
O5 C37 C38 C39 178.9(7) . .
C37 C38 C39 C40 0.0(12) . .
C38 C39 C40 C41 0.0(12) . .
C38 C39 C40 Cl3 -179.3(6) . .
C39 C40 C41 C42 0.0(12) . .
Cl3 C40 C41 C42 179.3(6) . .
C40 C41 C42 C37 0.0(11) . .
C40 C41 C42 C43 168.4(7) . .
C38 C37 C42 C41 0.0(11) . .
O5 C37 C42 C41 -178.8(7) . .
C38 C37 C42 C43 -167.4(7) . .
O5 C37 C42 C43 13.8(12) . .
C41 C42 C43 N6 -179.8(8) . .
C37 C42 C43 N6 -11.9(13) . .
N6 C44 C45 C46 -177.1(6) . .
C49 C44 C45 C46 59.5(8) . .
C44 C45 C46 C47 -61.6(8) . .
C45 C46 C47 C48 66.6(9) . .
C46 C47 C48 C49 -63.1(9) . .
N6 C44 C49 N5 46.9(8) . .
C45 C44 C49 N5 172.4(6) . .
N6 C44 C49 C48 171.9(6) . .
C45 C44 C49 C48 -62.7(8) . .
C47 C48 C49 N5 -175.9(7) . .
C47 C48 C49 C44 61.5(9) . .
N5 C50 C51 C56 -12.9(13) . .
N5 C50 C51 C52 176.7(8) . .
C56 C51 C52 C53 1.2(12) . .
C50 C51 C52 C53 172.2(8) . .
C51 C52 C53 C54 -0.5(13) . .
C51 C52 C53 Cl4 -179.2(6) . .
C52 C53 C54 C55 1.5(13) . .
Cl4 C53 C54 C55 -179.8(6) . .
C53 C54 C55 C56 -3.3(12) . .
C54 C55 C56 O6 -179.3(7) . .
C54 C55 C56 C51 4.0(12) . .
C50 C51 C56 O6 10.3(11) . .
C52 C51 C56 O6 -179.3(7) . .
C50 C51 C56 C55 -173.2(7) . .
C52 C51 C56 C55 -2.8(11) . .
O7 C57 C58 C59 176.9(8) . .
C62 C57 C58 C59 2.0(13) . .
C57 C58 C59 C60 -0.7(13) . .
C58 C59 C60 C61 -1.0(14) . .
C59 C60 C61 C62 1.3(14) . .
O7 C57 C62 C61 -176.4(8) . .
C58 C57 C62 C61 -1.8(13) . .
O7 C57 C62 C63 3.5(14) . .
C58 C57 C62 C63 178.1(8) . .
C60 C61 C62 C57 0.1(14) . .
C60 C61 C62 C63 -179.8(8) . .
C57 C62 C63 N7 0.6(14) . .
C61 C62 C63 N7 -179.5(8) . .
N7 C64 C65 N8 -47.2(8) . .
N8 C66 C67 C68 -174.4(8) . .
N8 C66 C67 C72 3.1(13) . .
C72 C67 C68 C69 -3.1(12) . .
C66 C67 C68 C69 174.5(8) . .
C67 C68 C69 C70 5.6(13) . .
C68 C69 C70 C71 -4.8(13) . .
C69 C70 C71 C72 1.6(13) . .
C70 C71 C72 O8 178.4(7) . .
C70 C71 C72 C67 1.1(12) . .
C68 C67 C72 C71 -0.4(11) . .
C66 C67 C72 C71 -178.1(8) . .
C68 C67 C72 O8 -177.6(7) . .
C66 C67 C72 O8 4.8(11) . .
O9 C77 C78 C79 176.6(8) . .
C82 C77 C78 C79 -3.0(14) . .
C77 C78 C79 C80 3.3(15) . .
C78 C79 C80 C81 -2.3(15) . .
C79 C80 C81 C82 1.1(14) . .
C80 C81 C82 C77 -0.9(12) . .
C80 C81 C82 C83 -171.3(8) . .
O9 C77 C82 C81 -177.8(7) . .
C78 C77 C82 C81 1.8(13) . .
O9 C77 C82 C83 -8.3(13) . .
C78 C77 C82 C83 171.4(8) . .
C81 C82 C83 N13 171.3(9) . .
C77 C82 C83 N13 1.3(15) . .
N13 C84 C85 N14 46.6(8) . .
N14 C86 C87 C88 171.1(8) . .
N14 C86 C87 C92 -1.0(12) . .
C92 C87 C88 C89 -4.7(12) . .
C86 C87 C88 C89 -176.8(8) . .
C87 C88 C89 C90 2.7(14) . .
C88 C89 C90 C91 -1.0(14) . .
C89 C90 C91 C92 1.6(13) . .
C90 C91 C92 O10 -179.9(8) . .
C90 C91 C92 C87 -3.6(13) . .
C88 C87 C92 O10 -178.7(8) . .
C86 C87 C92 O10 -6.5(12) . .
C88 C87 C92 C91 5.2(12) . .
C86 C87 C92 C91 177.4(8) . .
O11 C93 C94 C95 -177.9(7) . .
C98 C93 C94 C95 -2.0(11) . .
C93 C94 C95 C96 3.4(13) . .
C94 C95 C96 C97 -2.9(13) . .
C94 C95 C96 Cl5 179.0(7) . .
C95 C96 C97 C98 0.9(12) . .
Cl5 C96 C97 C98 179.2(6) . .
O11 C93 C98 C97 175.9(7) . .
C94 C93 C98 C97 0.3(11) . .
O11 C93 C98 C99 0.3(11) . .
C94 C93 C98 C99 -175.3(7) . .
C96 C97 C98 C93 0.2(11) . .
C96 C97 C98 C99 176.4(7) . .
C93 C98 C99 N15 -6.9(13) . .
C97 C98 C99 N15 177.2(8) . .
N15 C100 C101 C102 179.6(7) . .
C105 C100 C101 C102 58.6(9) . .
C100 C101 C102 C103 -59.3(10) . .
C101 C102 C103 C104 57.8(10) . .
C102 C103 C104 C105 -54.9(9) . .
C103 C104 C105 N16 178.7(7) . .
C103 C104 C105 C100 58.2(9) . .
N15 C100 C105 N16 50.2(7) . .
C101 C100 C105 N16 177.8(6) . .
N15 C100 C105 C104 173.9(6) . .
C101 C100 C105 C104 -58.5(8) . .
N16 C106 C107 C108 178.5(7) . .
N16 C106 C107 C112 -6.9(12) . .
C112 C107 C108 C109 -1.5(11) . .
C106 C107 C108 C109 173.5(7) . .
C107 C108 C109 C110 2.2(12) . .
C107 C108 C109 Cl6 -177.5(6) . .
C108 C109 C110 C111 -1.2(12) . .
Cl6 C109 C110 C111 178.5(6) . .
C109 C110 C111 C112 -0.4(12) . .
C110 C111 C112 O12 -174.6(7) . .
C110 C111 C112 C107 1.2(12) . .
C108 C107 C112 O12 175.3(7) . .
C106 C107 C112 O12 0.8(12) . .
C108 C107 C112 C111 -0.2(11) . .
C106 C107 C112 C111 -174.7(7) . .
O13 C113 C114 C115 -177.9(8) . .
C118 C113 C114 C115 0.5(13) . .
C113 C114 C115 C116 -1.7(14) . .
C114 C115 C116 C117 0.6(14) . .
C115 C116 C117 C118 1.6(13) . .
O13 C113 C118 C117 179.9(8) . .
C114 C113 C118 C117 1.8(12) . .
O13 C113 C118 C119 -1.7(14) . .
C114 C113 C118 C119 -179.7(7) . .
C116 C117 C118 C113 -2.8(13) . .
C116 C117 C118 C119 178.6(7) . .
C113 C118 C119 N17 5.4(13) . .
C117 C118 C119 N17 -176.0(8) . .
N17 C120 C121 N18 40.7(9) . .
N18 C122 C123 C128 -3.9(12) . .
N18 C122 C123 C124 172.5(7) . .
C128 C123 C124 C125 -6.7(13) . .
C122 C123 C124 C125 176.8(8) . .
C123 C124 C125 C126 3.0(14) . .
C124 C125 C126 C127 1.6(14) . .
C125 C126 C127 C128 -2.4(12) . .
C126 C127 C128 O14 -178.9(7) . .
C126 C127 C128 C123 -1.5(11) . .
C124 C123 C128 O14 -177.0(7) . .
C122 C123 C128 O14 -0.6(12) . .
C124 C123 C128 C127 5.8(11) . .
C122 C123 C128 C127 -177.8(7) . .
O15 C129 C130 C131 -178.7(6) . .
C134 C129 C130 C131 1.4(10) . .
C129 C130 C131 C132 -0.6(11) . .
C130 C131 C132 C133 -1.0(12) . .
C130 C131 C132 Cl7 177.7(6) . .
C131 C132 C133 C134 1.7(13) . .
Cl7 C132 C133 C134 -177.0(6) . .
C132 C133 C134 C129 -0.8(12) . .
C132 C133 C134 C135 171.5(7) . .
O15 C129 C134 C133 179.4(7) . .
C130 C129 C134 C133 -0.7(11) . .
O15 C129 C134 C135 7.8(12) . .
C130 C129 C134 C135 -172.3(7) . .
C133 C134 C135 N19 -179.5(7) . .
C129 C134 C135 N19 -7.5(12) . .
N19 C136 C137 C138 -176.3(7) . .
C141 C136 C137 C138 61.1(10) . .
C136 C137 C138 C139 -64.9(10) . .
C137 C138 C139 C140 64.3(11) . .
C138 C139 C140 C141 -57.6(11) . .
C139 C140 C141 N20 178.1(7) . .
C139 C140 C141 C136 52.7(11) . .
N19 C136 C141 N20 45.4(9) . .
C137 C136 C141 N20 173.8(6) . .
N19 C136 C141 C140 175.8(8) . .
C137 C136 C141 C140 -55.9(10) . .
N20 C142 C143 C144 178.4(8) . .
N20 C142 C143 C148 -6.2(13) . .
C148 C143 C144 C145 -1.9(13) . .
C142 C143 C144 C145 173.8(8) . .
C143 C144 C145 C146 0.8(13) . .
C143 C144 C145 Cl8 178.6(7) . .
C144 C145 C146 C147 -0.1(12) . .
Cl8 C145 C146 C147 -178.0(6) . .
C145 C146 C147 C148 0.5(11) . .
C146 C147 C148 O16 -177.8(7) . .
C146 C147 C148 C143 -1.5(11) . .
C144 C143 C148 O16 178.3(8) . .
C142 C143 C148 O16 2.9(12) . .
C144 C143 C148 C147 2.2(11) . .
C142 C143 C148 C147 -173.2(7) . .
C6 C7 N1 C8 171.0(7) . .
C6 C7 N1 Ru1 -12.2(12) . .
C13 C8 N1 C7 140.0(8) . .
C9 C8 N1 C7 20.4(11) . .
C13 C8 N1 Ru1 -37.1(7) . .
C9 C8 N1 Ru1 -156.6(5) . .
C15 C14 N2 C13 -178.1(8) . .
C15 C14 N2 Ru1 0.9(13) . .
C8 C13 N2 C14 138.4(8) . .
C12 C13 N2 C14 9.8(12) . .
C8 C13 N2 Ru1 -40.7(7) . .
C12 C13 N2 Ru1 -169.2(6) . .
C26 C27 N3 C28 -173.5(7) . .
C26 C27 N3 Mn1 3.3(11) . .
C29 C28 N3 C27 -152.6(8) . .
C29 C28 N3 Mn1 30.2(9) . .
O3 Mn1 N3 C27 -5.2(7) . .
N4 Mn1 N3 C27 172.4(7) . .
N9 Mn1 N3 C27 87.0(7) . .
N10 Mn1 N3 C27 -96.6(7) . .
O3 Mn1 N3 C28 171.7(5) . .
N4 Mn1 N3 C28 -10.8(5) . .
N9 Mn1 N3 C28 -96.1(6) . .
N10 Mn1 N3 C28 80.2(6) . .
C31 C30 N4 C29 -167.0(8) . .
C31 C30 N4 Mn1 1.8(11) . .
C28 C29 N4 C30 -158.0(8) . .
C28 C29 N4 Mn1 31.7(9) . .
O4 Mn1 N4 C30 -1.0(7) . .
N3 Mn1 N4 C30 178.9(7) . .
N9 Mn1 N4 C30 -91.0(7) . .
N10 Mn1 N4 C30 90.4(7) . .
O4 Mn1 N4 C29 168.4(6) . .
N3 Mn1 N4 C29 -11.6(6) . .
N9 Mn1 N4 C29 78.5(6) . .
N10 Mn1 N4 C29 -100.1(6) . .
C51 C50 N5 C49 173.3(7) . .
C51 C50 N5 Ru2 -4.3(11) . .
C44 C49 N5 C50 146.6(7) . .
C48 C49 N5 C50 23.5(11) . .
C44 C49 N5 Ru2 -35.6(7) . .
C48 C49 N5 Ru2 -158.8(6) . .
C42 C43 N6 C44 172.6(7) . .
C42 C43 N6 Ru2 -10.6(11) . .
C49 C44 N6 C43 141.1(7) . .
C45 C44 N6 C43 15.5(10) . .
C49 C44 N6 Ru2 -36.0(7) . .
C45 C44 N6 Ru2 -161.7(5) . .
C62 C63 N7 C64 -175.0(8) . .
C62 C63 N7 Mn2 0.3(12) . .
C65 C64 N7 C63 -150.6(8) . .
C65 C64 N7 Mn2 33.6(7) . .
O7 Mn2 N7 C63 -3.2(7) . .
N8 Mn2 N7 C63 174.4(7) . .
N12 Mn2 N7 C63 -97.1(6) . .
N11 Mn2 N7 C63 86.7(6) . .
O7 Mn2 N7 C64 172.7(5) . .
N8 Mn2 N7 C64 -9.6(5) . .
N12 Mn2 N7 C64 78.9(5) . .
N11 Mn2 N7 C64 -97.4(5) . .
C67 C66 N8 C65 -172.8(8) . .
C67 C66 N8 Mn2 4.8(12) . .
C64 C65 N8 C66 -142.6(7) . .
C64 C65 N8 Mn2 39.4(7) . .
O8 Mn2 N8 C66 -14.6(7) . .
N7 Mn2 N8 C66 164.8(7) . .
N12 Mn2 N8 C66 78.8(7) . .
N11 Mn2 N8 C66 -107.3(7) . .
O8 Mn2 N8 C65 163.3(5) . .
N7 Mn2 N8 C65 -17.3(5) . .
N12 Mn2 N8 C65 -103.3(5) . .
N11 Mn2 N8 C65 70.5(5) . .
O3 Mn1 N9 C73 -155(3) . .
O4 Mn1 N9 C73 -60(3) . .
N3 Mn1 N9 C73 113(3) . .
N4 Mn1 N9 C73 31(3) . .
O3 Mn1 N10 C74 -174.5(12) . .
O4 Mn1 N10 C74 89.7(12) . .
N3 Mn1 N10 C74 -82.5(12) . .
N4 Mn1 N10 C74 -0.6(12) . .
O8 Mn2 N11 C75 147.4(11) . .
O7 Mn2 N11 C75 53.4(11) . .
N8 Mn2 N11 C75 -120.8(11) . .
N7 Mn2 N11 C75 -37.8(11) . .
O8 Mn2 N12 C76 171(3) . .
O7 Mn2 N12 C76 -95(3) . .
N8 Mn2 N12 C76 79(3) . .
N7 Mn2 N12 C76 -4(3) . .
C82 C83 N13 C84 174.6(9) . .
C82 C83 N13 Mn3 -9.6(13) . .
C85 C84 N13 C83 136.4(8) . .
C85 C84 N13 Mn3 -39.7(8) . .
O9 Mn3 N13 C83 17.5(7) . .
N14 Mn3 N13 C83 -160.4(7) . .
N21 Mn3 N13 C83 111.6(7) . .
N24 Mn3 N13 C83 -71.0(7) 1_546 .
O9 Mn3 N13 C84 -166.4(6) . .
N14 Mn3 N13 C84 15.8(5) . .
N21 Mn3 N13 C84 -72.3(6) . .
N24 Mn3 N13 C84 105.1(6) 1_546 .
C87 C86 N14 C85 176.7(7) . .
C87 C86 N14 Mn3 -7.1(11) . .
C84 C85 N14 C86 139.8(7) . .
C84 C85 N14 Mn3 -36.9(7) . .
O10 Mn3 N14 C86 15.7(6) . .
N13 Mn3 N14 C86 -163.6(7) . .
N21 Mn3 N14 C86 -74.5(6) . .
N24 Mn3 N14 C86 109.6(6) 1_546 .
O10 Mn3 N14 C85 -167.8(5) . .
N13 Mn3 N14 C85 12.9(5) . .
N21 Mn3 N14 C85 102.0(5) . .
N24 Mn3 N14 C85 -73.9(5) 1_546 .
C98 C99 N15 C100 173.3(7) . .
C98 C99 N15 Ru3 -6.3(12) . .
C101 C100 N15 C99 17.7(11) . .
C105 C100 N15 C99 141.7(8) . .
C101 C100 N15 Ru3 -162.7(6) . .
C105 C100 N15 Ru3 -38.7(7) . .
C107 C106 N16 C105 175.9(7) . .
C107 C106 N16 Ru3 -9.3(11) . .
C104 C105 N16 C106 15.2(11) . .
C100 C105 N16 C106 136.6(7) . .
C104 C105 N16 Ru3 -160.3(5) . .
C100 C105 N16 Ru3 -38.9(6) . .
C118 C119 N17 C120 175.5(7) . .
C118 C119 N17 Mn4 -11.1(11) . .
C121 C120 N17 C119 149.0(8) . .
C121 C120 N17 Mn4 -25.0(8) . .
O13 Mn4 N17 C119 10.5(6) . .
N18 Mn4 N17 C119 -169.7(7) . .
N22 Mn4 N17 C119 -79.8(6) . .
N23 Mn4 N17 C119 101.1(6) . .
O13 Mn4 N17 C120 -175.5(6) . .
N18 Mn4 N17 C120 4.3(6) . .
N22 Mn4 N17 C120 94.2(6) . .
N23 Mn4 N17 C120 -84.9(6) . .
C123 C122 N18 C121 175.9(7) . .
C123 C122 N18 Mn4 -11.5(10) . .
C120 C121 N18 C122 136.5(8) . .
C120 C121 N18 Mn4 -37.0(7) . .
O14 Mn4 N18 C122 22.2(6) . .
N17 Mn4 N18 C122 -154.8(6) . .
N22 Mn4 N18 C122 117.1(6) . .
N23 Mn4 N18 C122 -69.9(6) . .
O14 Mn4 N18 C121 -164.2(5) . .
N17 Mn4 N18 C121 18.7(5) . .
N22 Mn4 N18 C121 -69.3(5) . .
N23 Mn4 N18 C121 103.6(5) . .
C134 C135 N19 C136 172.3(7) . .
C134 C135 N19 Ru4 -6.7(11) . .
C141 C136 N19 C135 144.7(8) . .
C137 C136 N19 C135 19.5(12) . .
C141 C136 N19 Ru4 -36.2(9) . .
C137 C136 N19 Ru4 -161.4(6) . .
C143 C142 N20 C141 171.1(7) . .
C143 C142 N20 Ru4 -7.6(12) . .
C140 C141 N20 C142 18.1(12) . .
C136 C141 N20 C142 145.3(8) . .
C140 C141 N20 Ru4 -163.2(6) . .
C136 C141 N20 Ru4 -36.0(8) . .
Ru4 C151 N23 Mn4 3(5) . .
O14 Mn4 N23 C151 166.1(13) . .
O13 Mn4 N23 C151 71.4(14) . .
N18 Mn4 N23 C151 -103.5(14) . .
N17 Mn4 N23 C151 -21.1(13) . .
C6 C1 O1 Ru1 14.0(10) . .
C2 C1 O1 Ru1 -167.2(5) . .
C19 C20 O2 Ru1 -163.5(5) . .
C15 C20 O2 Ru1 15.5(9) . .
C22 C21 O3 Mn1 174.1(6) . .
C26 C21 O3 Mn1 -5.0(11) . .
O4 Mn1 O3 C21 -173.8(6) . .
N3 Mn1 O3 C21 5.9(6) . .
N9 Mn1 O3 C21 -83.7(6) . .
N10 Mn1 O3 C21 94.6(6) . .
C31 C36 O4 Mn1 -7.9(11) . .
C35 C36 O4 Mn1 -178.9(6) . .
O3 Mn1 O4 C36 -178.4(6) . .
N4 Mn1 O4 C36 4.1(6) . .
N9 Mn1 O4 C36 89.3(6) . .
N10 Mn1 O4 C36 -86.7(6) . .
C38 C37 O5 Ru2 -171.7(5) . .
C42 C37 O5 Ru2 7.1(10) . .
C55 C56 O6 Ru2 -167.8(5) . .
C51 C56 O6 Ru2 8.7(10) . .
C62 C57 O7 Mn2 -8.6(13) . .
C58 C57 O7 Mn2 176.8(5) . .
O8 Mn2 O7 C57 -172.9(7) . .
N7 Mn2 O7 C57 7.5(7) . .
N12 Mn2 O7 C57 93.4(7) . .
N11 Mn2 O7 C57 -80.1(7) . .
C71 C72 O8 Mn2 161.5(6) . .
C67 C72 O8 Mn2 -21.2(10) . .
O7 Mn2 O8 C72 -160.3(6) . .
N8 Mn2 O8 C72 22.0(6) . .
N12 Mn2 O8 C72 -66.1(6) . .
N11 Mn2 O8 C72 109.6(6) . .
C78 C77 O9 Mn3 -154.8(6) . .
C82 C77 O9 Mn3 24.8(11) . .
O10 Mn3 O9 C77 154.0(6) . .
N13 Mn3 O9 C77 -26.4(6) . .
N21 Mn3 O9 C77 -115.4(6) . .
N24 Mn3 O9 C77 60.2(6) 1_546 .
C91 C92 O10 Mn3 -160.6(6) . .
C87 C92 O10 Mn3 23.3(11) . .
O9 Mn3 O10 C92 158.3(7) . .
N14 Mn3 O10 C92 -23.8(7) . .
N21 Mn3 O10 C92 64.1(7) . .
N24 Mn3 O10 C92 -112.6(7) 1_546 .
C94 C93 O11 Ru3 -165.8(5) . .
C98 C93 O11 Ru3 18.4(9) . .
C111 C112 O12 Ru3 -164.4(5) . .
C107 C112 O12 Ru3 20.1(10) . .
C118 C113 O13 Mn4 4.9(12) . .
C114 C113 O13 Mn4 -177.0(5) . .
O14 Mn4 O13 C113 175.3(6) . .
N17 Mn4 O13 C113 -7.7(7) . .
N22 Mn4 O13 C113 80.3(6) . .
N23 Mn4 O13 C113 -92.5(6) . .
C127 C128 O14 Mn4 -161.2(5) . .
C123 C128 O14 Mn4 21.5(10) . .
O13 Mn4 O14 C128 152.2(6) . .
N18 Mn4 O14 C128 -27.4(6) . .
N22 Mn4 O14 C128 -117.0(6) . .
N23 Mn4 O14 C128 61.1(6) . .
C134 C129 O15 Ru4 5.8(10) . .
C130 C129 O15 Ru4 -174.1(5) . .
C147 C148 O16 Ru4 -170.3(5) . .
C143 C148 O16 Ru4 13.7(10) . .
C14 N2 Ru1 O2 18.3(7) . .
C13 N2 Ru1 O2 -162.6(5) . .
C14 N2 Ru1 C73 -70.8(7) . .
C13 N2 Ru1 C73 108.3(6) . .
C14 N2 Ru1 N1 -162.0(8) . .
C13 N2 Ru1 N1 17.1(5) . .
C14 N2 Ru1 C76 109.0(7) . 1_564
C13 N2 Ru1 C76 -71.9(6) . 1_564
C1 O1 Ru1 O2 161.1(5) . .
C1 O1 Ru1 C73 -109.8(6) . .
C1 O1 Ru1 N1 -19.0(6) . .
C1 O1 Ru1 C76 70.4(6) . 1_564
C20 O2 Ru1 N2 -25.9(5) . .
C20 O2 Ru1 O1 150.4(5) . .
C20 O2 Ru1 C73 61.1(5) . .
C20 O2 Ru1 C76 -118.9(5) . 1_564
C7 N1 Ru1 N2 -165.9(7) . .
C8 N1 Ru1 N2 11.3(5) . .
C7 N1 Ru1 O1 17.8(7) . .
C8 N1 Ru1 O1 -165.0(5) . .
C7 N1 Ru1 C73 107.2(7) . .
C8 N1 Ru1 C73 -75.5(5) . .
C7 N1 Ru1 C76 -72.9(7) . 1_564
C8 N1 Ru1 C76 104.4(5) . 1_564
C37 O5 Ru2 N6 -20.7(5) . .
C37 O5 Ru2 O6 154.3(5) . .
C37 O5 Ru2 C74 68.0(5) . .
C37 O5 Ru2 C75 -111.2(5) . .
C43 N6 Ru2 O5 22.4(6) . .
C44 N6 Ru2 O5 -160.4(5) . .
C43 N6 Ru2 N5 -164.0(7) . .
C44 N6 Ru2 N5 13.2(5) . .
C43 N6 Ru2 C74 -71.1(6) . .
C44 N6 Ru2 C74 106.2(5) . .
C43 N6 Ru2 C75 109.0(6) . .
C44 N6 Ru2 C75 -73.8(5) . .
C56 O6 Ru2 O5 155.7(5) . .
C56 O6 Ru2 N5 -18.4(5) . .
C56 O6 Ru2 C74 -111.0(5) . .
C56 O6 Ru2 C75 68.8(5) . .
C50 N5 Ru2 N6 -169.6(6) . .
C49 N5 Ru2 N6 12.5(5) . .
C50 N5 Ru2 O6 16.0(6) . .
C49 N5 Ru2 O6 -161.9(5) . .
C50 N5 Ru2 C74 102.2(6) . .
C49 N5 Ru2 C74 -75.7(5) . .
C50 N5 Ru2 C75 -78.6(6) . .
C49 N5 Ru2 C75 103.5(5) . .
C112 O12 Ru3 C149 61.7(6) . .
C112 O12 Ru3 O11 151.6(6) . .
C112 O12 Ru3 N16 -26.1(6) . .
C112 O12 Ru3 C150 -118.2(6) . .
C93 O11 Ru3 C149 -115.2(5) . .
C93 O11 Ru3 O12 154.7(5) . .
C93 O11 Ru3 N15 -23.3(5) . .
C93 O11 Ru3 C150 66.9(6) . .
C106 N16 Ru3 C149 -69.0(6) . .
C105 N16 Ru3 C149 106.5(5) . .
C106 N16 Ru3 O12 21.0(6) . .
C105 N16 Ru3 O12 -163.4(5) . .
C106 N16 Ru3 N15 -161.2(7) . .
C105 N16 Ru3 N15 14.3(5) . .
C106 N16 Ru3 C150 108.9(7) . .
C105 N16 Ru3 C150 -75.6(5) . .
C99 N15 Ru3 C149 106.9(7) . .
C100 N15 Ru3 C149 -72.7(5) . .
C99 N15 Ru3 O11 17.0(7) . .
C100 N15 Ru3 O11 -162.6(5) . .
C99 N15 Ru3 N16 -165.5(7) . .
C100 N15 Ru3 N16 14.9(5) . .
C99 N15 Ru3 C150 -73.4(7) . .
C100 N15 Ru3 C150 106.9(5) . .
C135 N19 Ru4 O15 14.6(6) . .
C136 N19 Ru4 O15 -164.5(6) . .
C135 N19 Ru4 N20 -167.4(7) . .
C136 N19 Ru4 N20 13.6(6) . .
C135 N19 Ru4 C152 -78.0(7) . .
C136 N19 Ru4 C152 103.0(6) . .
C135 N19 Ru4 C151 101.7(7) . .
C136 N19 Ru4 C151 -77.3(6) . .
C148 O16 Ru4 O15 158.3(6) . .
C148 O16 Ru4 N20 -20.1(6) . .
C148 O16 Ru4 C152 -109.2(6) . .
C148 O16 Ru4 C151 71.2(6) . .
C129 O15 Ru4 N19 -13.9(5) . .
C129 O15 Ru4 O16 161.4(5) . .
C129 O15 Ru4 C152 73.6(6) . .
C129 O15 Ru4 C151 -106.4(6) . .
C142 N20 Ru4 N19 -168.3(7) . .
C141 N20 Ru4 N19 12.9(5) . .
C142 N20 Ru4 O16 16.6(7) . .
C141 N20 Ru4 O16 -162.2(5) . .
C142 N20 Ru4 C152 104.2(7) . .
C141 N20 Ru4 C152 -74.6(5) . .
C142 N20 Ru4 C151 -75.8(7) . .
C141 N20 Ru4 C151 105.4(6) . .
N23 C151 Ru4 N19 -42(4) . .
N23 C151 Ru4 O16 144(4) . .
N23 C151 Ru4 O15 51(4) . .
N23 C151 Ru4 N20 -125(4) . .

loop_
_platon_squeeze_void_nr
_platon_squeeze_void_average_x
_platon_squeeze_void_average_y
_platon_squeeze_void_average_z
_platon_squeeze_void_volume
_platon_squeeze_void_count_electrons
_platon_squeeze_void_content
1 0.207 -0.023 0.104 1052 87 ' '
